data_7030078
loop_
_publ_author_name
'Li, Shujun'
'Liu, Shuxia'
'Tang, Qun'
'Liu, Yiwei'
'He, Danfeng'
'Wang, Shengtian'
'Shi, Zhan'

_publ_section_title
;
 Borate-templated self-assembly of multinuclear nickel(II)-containing
 POMs.
;
_journal_issue 37
_journal_name_full 'Dalton transactions (Cambridge, England : 2003)'
_journal_page_first 13319
_journal_page_last 13322
_journal_paper_doi 10.1039/c3dt51201k
_journal_volume 42
_journal_year 2013
_chemical_formula_sum 'B3 Na20 Ni12 O167 P Si3 W27'
_chemical_formula_weight 8947.3
_chemical_name_systematic
; 
 ? 
;
_space_group_IT_number 2
_symmetry_cell_setting triclinic
_symmetry_space_group_name_Hall '-P 1'
_symmetry_space_group_name_H-M 'P -1'
_atom_sites_solution_primary direct
_atom_sites_solution_secondary difmap
_audit_creation_method SHELXL-97
_cell_angle_alpha 70.983(2)
_cell_angle_beta 87.260(2)
_cell_angle_gamma 63.067(2)
_cell_formula_units_Z 2
_cell_length_a 20.919(2)
_cell_length_b 22.998(3)
_cell_length_c 23.393(3)
_cell_measurement_reflns_used 4310
_cell_measurement_temperature 296(2)
_cell_measurement_theta_max 27.020
_cell_measurement_theta_min 1.30
_cell_volume 9419(2)
_computing_cell_refinement 'Bruker SMART'
_computing_data_collection 'Bruker SMART'
_computing_data_reduction 'Bruker SMART'
_computing_molecular_graphics 'Bruker SMART'
_computing_publication_material 'Bruker SMART'
_computing_structure_refinement 'SHELXL-97 (Sheldrick, 1997)'
_computing_structure_solution 'SHELXS-97 (Sheldrick, 1990)'
_diffrn_ambient_temperature 296(2)
_diffrn_detector_area_resol_mean '100x100 microns'
_diffrn_measured_fraction_theta_full 0.965
_diffrn_measured_fraction_theta_max 0.965
_diffrn_measurement_device_type 'CCD area detector'
_diffrn_measurement_method 'phi and omega scans'
_diffrn_radiation_monochromator graphite
_diffrn_radiation_source 'fine-focus sealed tube'
_diffrn_radiation_type MoK\a
_diffrn_radiation_wavelength 0.71073
_diffrn_reflns_av_R_equivalents 0.0928
_diffrn_reflns_av_unetI/netI 0.2449
_diffrn_reflns_limit_h_max 26
_diffrn_reflns_limit_h_min -26
_diffrn_reflns_limit_k_max 29
_diffrn_reflns_limit_k_min -24
_diffrn_reflns_limit_l_max 29
_diffrn_reflns_limit_l_min -29
_diffrn_reflns_number 55382
_diffrn_reflns_theta_full 27.02
_diffrn_reflns_theta_max 27.02
_diffrn_reflns_theta_min 1.30
_diffrn_standards_decay_% none
_diffrn_standards_interval_count none
_diffrn_standards_interval_time none
_diffrn_standards_number none
_exptl_absorpt_coefficient_mu 17.755
_exptl_absorpt_correction_T_max 0.202
_exptl_absorpt_correction_T_min 0.020
_exptl_absorpt_correction_type multi-scan
_exptl_absorpt_process_details 'ABSCOR by T.Higashi 8 March, 1995'
_exptl_crystal_colour green
_exptl_crystal_density_diffrn 3.154
_exptl_crystal_density_method 'not measured'
_exptl_crystal_description square
_exptl_crystal_F_000 7704.9
_exptl_crystal_size_max 0.24
_exptl_crystal_size_mid 0.24
_exptl_crystal_size_min 0.09
_platon_squeeze_details
;
 Platon Squeeze procedure was used to estimate and remove the solvent area 
 contents which were attributed to partially unseen solvent water molecules
 and counterions.The resulting new HKL file was not applied for further 
 refine. Squeeze results were attached as above. Overall consideration 
 the TG, elemental analysis,and crystallography, another 12.5 water 
 molecules were included in the final molecules. 
 
 Residual electron density peaks were observed close to the 
 heavy metal atoms W. No further disorder models were attempted 
 as the reflection data quality was very limited. The POM cluster
 was generally well defined with clear heavy metal atom sites and
 terminal and bridging oxo sites.
;
_refine_diff_density_max 3.496
_refine_diff_density_min -4.255
_refine_diff_density_rms 0.573
_refine_ls_extinction_method none
_refine_ls_goodness_of_fit_ref 0.989
_refine_ls_matrix_type full
_refine_ls_number_parameters 1869
_refine_ls_number_reflns 39748
_refine_ls_number_restraints 474
_refine_ls_restrained_S_all 0.985
_refine_ls_R_factor_all 0.1962
_refine_ls_R_factor_gt 0.0833
_refine_ls_shift/su_max 0.003
_refine_ls_shift/su_mean 0.000
_refine_ls_structure_factor_coef Fsqd
_refine_ls_weighting_details 'calc w=1/[\s^2^(Fo^2^)+(0.0680P)^2^+0.0000P] where P=(Fo^2^+2Fc^2^)/3'
_refine_ls_weighting_scheme calc
_refine_ls_wR_factor_gt 0.1767
_refine_ls_wR_factor_ref 0.2250
_reflns_number_gt 18373
_reflns_number_total 39748
_reflns_threshold_expression >2sigma(I)
_cod_data_source_file c3dt51201k.cif
_cod_data_source_block 2
_cod_original_cell_volume 9419.2(18)
_cod_original_sg_symbol_H-M P-1
_cod_database_code 7030078

loop_
_symmetry_equiv_pos_as_xyz
'x, y, z'
'-x, -y, -z'

loop_
_atom_site_label
_atom_site_type_symbol
_atom_site_fract_x
_atom_site_fract_y
_atom_site_fract_z
_atom_site_U_iso_or_equiv
_atom_site_adp_type
_atom_site_occupancy
_atom_site_symmetry_multiplicity
_atom_site_calc_flag
_atom_site_refinement_flags
Na1 Na 0.2600(7) 0.3162(7) -0.1952(5) 0.038(3) Uani 1 1 d .
Na2 Na 0.4688(7) 0.0257(7) 0.6622(5) 0.036(3) Uani 1 1 d .
Na3 Na 0.4306(7) 0.1952(7) -0.1620(5) 0.033(3) Uani 1 1 d .
Na4 Na 0.4509(10) 0.0021(9) 0.0978(9) 0.082(6) Uani 1 1 d .
Na5 Na 0.2310(9) 0.3788(8) 0.5828(6) 0.057(4) Uani 1 1 d .
Na6 Na 0.4888(9) 0.2298(8) -0.2909(7) 0.059(4) Uani 1 1 d .
Na7 Na -0.0454(9) 0.4223(9) 0.3929(7) 0.068(5) Uani 1 1 d .
Na8 Na -0.2719(8) 0.6384(8) -0.0033(6) 0.053(4) Uani 1 1 d .
Na9 Na -0.0272(9) 0.4260(9) 0.1763(7) 0.068(5) Uiso 1 1 d .
Na10 Na 0.0343(11) 0.0538(11) 0.3945(9) 0.096(6) Uiso 1 1 d .
Na11 Na -0.4406(12) 0.1826(12) 0.2388(10) 0.067(6) Uiso 0.75 1 d P
Na12 Na 0.2035(12) 0.3080(11) 0.3108(9) 0.061(6) Uiso 0.75 1 d P
Na13 Na 0.6443(13) -0.0239(12) 0.6136(10) 0.072(6) Uiso 0.75 1 d P
Na14 Na -0.1176(17) 0.1332(17) 0.5833(13) 0.059(8) Uiso 0.50 1 d P
Na15 Na -0.1248(16) 0.2573(16) 0.1192(13) 0.054(8) Uiso 0.50 1 d P
Na16 Na 0.083(2) 0.350(2) -0.1931(16) 0.080(11) Uiso 0.50 1 d P
Na17 Na 0.1231(18) 0.1813(18) -0.0847(14) 0.064(9) Uiso 0.50 1 d P
Na18 Na -0.2163(18) 0.1092(17) 0.3519(14) 0.063(9) Uiso 0.50 1 d P
Na19 Na -0.433(2) 0.128(2) 0.0734(17) 0.092(12) Uiso 0.50 1 d P
Na20 Na 0.599(4) -0.322(3) 0.498(3) 0.064(18) Uiso 0.25 1 d P
Na21 Na 0.573(3) -0.232(3) 0.613(3) 0.056(16) Uiso 0.25 1 d P
Na22 Na -0.570(4) 0.367(4) 0.422(3) 0.09(2) Uiso 0.25 1 d P
Na23 Na -0.528(4) 0.448(4) 0.130(3) 0.066(18) Uiso 0.25 1 d P
Na24 Na 0.184(3) 0.459(3) 0.146(3) 0.059(16) Uiso 0.25 1 d P
Na25 Na -0.571(5) 0.357(5) 0.264(4) 0.03(2) Uiso 0.13 1 d P
Na1A Na -0.074(7) 0.450(6) 0.021(5) 0.07(3) Uiso 0.15 1 d P
Na1B Na -0.101(3) 0.444(3) -0.010(2) 0.081(16) Uiso 0.35 1 d P
Na2A Na 0.3205(16) -0.0856(16) 0.5043(13) 0.052(8) Uiso 0.50 1 d P
Na2B Na 0.3889(18) -0.1671(18) 0.4999(15) 0.067(9) Uiso 0.50 1 d P
Na4A Na -0.505(6) 0.469(6) 0.482(5) 0.06(3) Uiso 0.15 1 d P
Na4B Na -0.488(2) 0.488(2) 0.4351(16) 0.039(9) Uiso 0.35 1 d P
Na5A Na -0.547(5) 0.707(4) 0.417(4) 0.07(2) Uiso 0.22 1 d P
Na5B Na -0.499(4) 0.676(4) 0.446(3) 0.080(19) Uiso 0.28 1 d P
Ni1 Ni 0.1111(2) 0.2706(2) 0.44822(15) 0.0220(9) Uani 1 1 d .
Ni2 Ni 0.1377(2) 0.2574(2) 0.21369(15) 0.0209(8) Uani 1 1 d .
Ni3 Ni 0.0703(2) 0.1418(2) 0.56090(15) 0.0242(9) Uani 1 1 d .
Ni4 Ni 0.2295(2) 0.0680(2) 0.26056(15) 0.0244(9) Uani 1 1 d .
Ni5 Ni 0.2343(2) 0.0858(2) 0.48960(16) 0.0234(9) Uani 1 1 d .
Ni6 Ni -0.1314(2) 0.3864(2) 0.28364(15) 0.0229(9) Uani 1 1 d .
Ni7 Ni -0.0657(2) 0.2325(2) 0.34285(15) 0.0216(9) Uani 1 1 d .
Ni8 Ni 0.0846(2) 0.1612(2) 0.29028(15) 0.0230(9) Uani 1 1 d .
Ni9 Ni 0.0574(2) 0.1663(2) 0.16525(16) 0.0259(9) Uani 1 1 d .
Ni10 Ni 0.0844(2) 0.1611(2) 0.42849(15) 0.0222(9) Uani 1 1 d .
Ni11 Ni -0.1905(2) 0.2867(2) 0.41173(16) 0.0245(9) Uani 1 1 d .
Ni12 Ni -0.1975(2) 0.2725(2) 0.26242(16) 0.0256(9) Uani 1 1 d .
O1 O -0.2357(12) 0.5701(12) 0.1020(9) 0.039(6) Uani 1 1 d U
O2 O -0.3667(12) 0.3550(13) 0.1767(10) 0.045(6) Uani 1 1 d U
O3 O 0.2948(11) 0.2691(11) 0.5569(8) 0.027(5) Uani 1 1 d .
O4 O -0.4075(13) 0.2826(15) 0.4608(10) 0.056(8) Uani 1 1 d .
O5 O 0.1795(11) 0.3259(12) -0.1155(9) 0.040(6) Uani 1 1 d .
O6 O 0.3705(11) 0.1116(10) 0.0085(8) 0.027(5) Uiso 1 1 d .
O7 O 0.3847(11) 0.1384(10) 0.5857(8) 0.026(5) Uani 1 1 d .
O8 O 0.1123(13) 0.0328(12) 0.0408(10) 0.047(6) Uani 1 1 d U
O9 O 0.3021(11) 0.2527(11) -0.0258(8) 0.032(5) Uani 1 1 d U
O10 O 0.1248(11) 0.2314(12) 0.7003(9) 0.039(6) Uani 1 1 d .
O11 O 0.3108(10) 0.2060(10) 0.4793(7) 0.021(4) Uani 1 1 d U
O12 O 0.2409(13) 0.0366(12) 0.4278(9) 0.044(7) Uani 1 1 d .
O13 O 0.3890(12) 0.1089(11) 0.1231(8) 0.036(6) Uani 1 1 d .
O14 O 0.1562(10) 0.3166(10) 0.6199(8) 0.024(5) Uani 1 1 d .
O15 O 0.4623(10) 0.0442(10) 0.2398(7) 0.018(4) Uani 1 1 d U
O16 O 0.1738(11) 0.3032(11) 0.7416(8) 0.030(5) Uani 1 1 d U
O17 O 0.3190(11) 0.2441(11) 0.0862(8) 0.029(5) Uani 1 1 d .
O18 O 0.1822(10) 0.1607(10) 0.2742(8) 0.025(5) Uani 1 1 d U
O19 O 0.2625(11) 0.1014(11) 0.1680(9) 0.033(5) Uiso 1 1 d .
O20 O 0.0866(11) 0.3514(11) 0.1486(8) 0.033(5) Uani 1 1 d U
O22 O 0.1926(10) 0.2399(10) 0.1321(8) 0.025(5) Uani 1 1 d U
O23 O 0.3870(10) -0.0087(10) 0.1952(8) 0.021(4) Uani 1 1 d U
O24 O 0.1350(9) 0.1723(9) 0.0974(7) 0.010(4) Uiso 1 1 d .
O25 O 0.2753(13) -0.0251(12) 0.2437(10) 0.043(6) Uani 1 1 d U
O26 O 0.1260(10) 0.0947(10) 0.2400(8) 0.019(4) Uiso 1 1 d .
O27 O 0.0588(11) 0.2313(11) 0.2056(8) 0.027(5) Uani 1 1 d .
O28 O 0.2024(11) 0.0982(11) 0.0145(8) 0.029(5) Uani 1 1 d U
O29 O 0.1689(10) 0.1819(9) 0.4290(8) 0.018(4) Uani 1 1 d U
O30 O 0.2522(11) 0.1732(11) 0.0520(8) 0.029(5) Uani 1 1 d U
O31 O 0.0018(10) 0.2042(10) 0.6089(8) 0.026(5) Uani 1 1 d U
O32 O 0.3225(10) 0.0324(10) 0.0827(8) 0.027(5) Uani 1 1 d U
O33 O 0.0991(11) 0.0591(11) 0.6393(8) 0.028(5) Uani 1 1 d U
O34 O 0.1285(11) 0.0922(10) 0.3801(8) 0.025(5) Uani 1 1 d U
O35 O 0.1822(10) 0.3087(11) 0.4140(8) 0.027(5) Uani 1 1 d U
O36 O -0.0150(9) 0.1609(9) 0.2989(7) 0.012(4) Uani 1 1 d U
O37 O 0.2541(10) 0.1749(10) 0.6412(8) 0.022(4) Uani 1 1 d U
O38 O 0.0517(10) 0.3561(10) 0.4740(8) 0.021(4) Uani 1 1 d U
O39 O 0.2330(11) 0.0691(11) 0.7333(9) 0.030(5) Uiso 1 1 d .
O40 O 0.3293(9) 0.0872(10) 0.4649(8) 0.019(4) Uani 1 1 d U
O41 O 0.3509(11) 0.0272(10) 0.6833(8) 0.024(5) Uani 1 1 d U
O42 O -0.2975(10) 0.3676(11) 0.2529(8) 0.025(5) Uani 1 1 d .
O43 O 0.2603(10) 0.1634(10) 0.7556(9) 0.026(5) Uani 1 1 d U
O44 O -0.1658(10) 0.2322(10) 0.3523(8) 0.021(4) Uani 1 1 d U
O45 O 0.3791(10) 0.1215(11) 0.7015(8) 0.029(5) Uani 1 1 d .
O46 O -0.1223(9) 0.3051(9) 0.2615(8) 0.017(4) Uani 1 1 d U
O47 O -0.2403(10) 0.5677(10) 0.2244(7) 0.020(4) Uani 1 1 d U
O48 O 0.1226(10) 0.2569(11) -0.0275(9) 0.029(5) Uani 1 1 d .
O49 O -0.3443(11) 0.5766(11) 0.2954(9) 0.034(6) Uani 1 1 d .
O50 O 0.1744(10) 0.3237(10) 0.0046(8) 0.026(5) Uani 1 1 d U
O51 O -0.2505(10) 0.4753(9) 0.3845(8) 0.019(4) Uani 1 1 d U
O52 O -0.3870(10) 0.5079(10) 0.3870(8) 0.026(5) Uani 1 1 d U
O53 O -0.3040(11) 0.4585(11) 0.4984(8) 0.028(5) Uani 1 1 d U
O54 O -0.2682(10) 0.2586(11) 0.4468(8) 0.029(5) Uani 1 1 d U
O55 O -0.1183(10) 0.3175(11) 0.3687(8) 0.028(5) Uani 1 1 d U
O56 O 0.0404(11) 0.3248(11) 0.3706(8) 0.030(5) Uani 1 1 d U
O57 O 0.1077(9) 0.2905(9) 0.2873(7) 0.013(4) Uiso 1 1 d .
O58 O -0.1189(12) 0.1753(12) 0.2602(9) 0.038(5) Uiso 1 1 d .
O59 O 0.0709(11) 0.4443(11) 0.0314(9) 0.034(5) Uani 1 1 d .
O60 O 0.1667(9) 0.3694(9) 0.5008(7) 0.014(4) Uani 1 1 d U
O61 O 0.4470(9) 0.1024(10) 0.4858(7) 0.020(4) Uani 1 1 d U
O62 O -0.0100(11) 0.2410(11) 0.0883(9) 0.032(5) Uani 1 1 d U
O63 O -0.1138(12) 0.2039(12) 0.4772(8) 0.034(5) Uani 1 1 d U
O64 O -0.3236(12) 0.4190(12) 0.0692(9) 0.042(6) Uani 1 1 d U
O65 O -0.4460(12) 0.4019(11) 0.2564(9) 0.035(5) Uani 1 1 d U
O66 O -0.2778(11) 0.2398(11) 0.2691(8) 0.033(5) Uani 1 1 d .
O67 O -0.2940(10) 0.3783(10) 0.3616(8) 0.023(5) Uani 1 1 d U
O68 O -0.2492(11) 0.4524(11) 0.2712(8) 0.031(5) Uani 1 1 d U
O69 O -0.4454(11) 0.4148(10) 0.3674(8) 0.028(5) Uiso 1 1 d .
O70 O -0.0139(10) 0.1568(10) 0.4302(8) 0.022(4) Uani 1 1 d U
O71 O -0.0077(12) 0.1233(12) 0.5311(9) 0.037(5) Uani 1 1 d U
O72 O 0.2213(11) 0.0133(12) 0.3494(9) 0.035(5) Uani 1 1 d U
O73 O -0.0258(10) 0.3568(11) 0.2712(8) 0.028(5) Uani 1 1 d .
O74 O 0.3358(11) 0.0518(11) 0.2797(8) 0.027(5) Uani 1 1 d U
O75 O 0.2213(11) 0.2786(11) 0.2188(8) 0.030(5) Uani 1 1 d U
O76 O 0.0654(11) 0.0933(11) 0.1273(9) 0.030(5) Uani 1 1 d U
O77 O 0.2076(11) 0.3526(10) 0.1009(8) 0.026(5) Uani 1 1 d U
O78 O 0.1410(11) 0.0889(11) 0.5125(8) 0.029(5) Uani 1 1 d U
O79 O 0.2945(11) -0.0096(12) 0.5544(9) 0.035(6) Uani 1 1 d .
O80 O 0.0304(11) 0.4344(11) 0.5448(8) 0.033(5) Uani 1 1 d U
O81 O 0.0864(10) 0.1290(10) 0.7144(8) 0.026(5) Uani 1 1 d U
O82 O 0.2440(10) 0.0044(11) 0.6602(8) 0.029(5) Uani 1 1 d .
O83 O 0.1754(10) 0.2468(11) 0.5329(8) 0.026(5) Uani 1 1 d U
O84 O 0.4251(11) 0.2160(11) 0.6322(8) 0.035(6) Uani 1 1 d .
O85 O 0.3598(12) 0.0216(11) 0.8019(8) 0.036(5) Uani 1 1 d U
O86 O 0.2896(11) 0.2567(10) 0.6727(8) 0.029(5) Uani 1 1 d U
O87 O 0.4017(9) 0.0188(9) 0.5766(7) 0.015(4) Uani 1 1 d U
O88 O 0.0496(10) 0.2956(10) 0.5948(8) 0.026(5) Uani 1 1 d U
O89 O 0.2128(11) 0.0215(11) 0.1253(8) 0.033(5) Uani 1 1 d U
O90 O 0.0602(10) 0.3203(10) 0.0502(8) 0.022(5) Uani 1 1 d .
O91 O -0.3485(11) 0.5670(11) 0.1679(8) 0.032(5) Uani 1 1 d U
O92 O -0.4618(12) 0.6222(12) 0.2250(9) 0.036(6) Uani 1 1 d .
O93 O -0.5120(11) 0.5411(12) 0.2077(9) 0.041(6) Uani 1 1 d .
O94 O -0.5078(12) 0.5514(14) 0.3141(9) 0.050(7) Uani 1 1 d .
O95 O -0.2265(12) 0.5907(11) 0.3302(8) 0.032(5) Uani 1 1 d .
O96 O -0.1404(11) 0.4646(12) 0.3167(8) 0.031(5) Uani 1 1 d .
O97 O -0.1498(10) 0.4555(10) 0.1954(8) 0.026(5) Uani 1 1 d U
O98 O -0.2145(11) 0.3440(11) 0.4691(9) 0.033(5) Uani 1 1 d .
O99 O 0.0374(10) 0.2319(10) 0.3390(8) 0.021(4) Uani 1 1 d U
O100 O -0.0303(11) 0.1631(11) 0.2026(9) 0.030(5) Uani 1 1 d U
O101 O -0.0326(12) 0.3187(12) -0.0331(9) 0.046(6) Uani 1 1 d .
O102 O 0.0600(11) 0.1756(13) 0.0103(9) 0.041(6) Uani 1 1 d .
O103 O 0.3241(12) 0.0433(12) -0.0413(10) 0.044(6) Uani 1 1 d U
O104 O 0.4432(11) 0.1821(12) 0.0315(10) 0.041(6) Uani 1 1 d .
O105 O 0.3379(12) 0.2949(12) 0.1745(9) 0.038(6) Uani 1 1 d U
O106 O -0.0227(12) 0.2637(12) 0.6913(10) 0.046(6) Uani 1 1 d .
O107 O 0.1657(13) -0.0148(13) 0.7550(10) 0.045(6) Uani 1 1 d U
O108 O 0.3874(12) -0.0916(10) 0.6593(9) 0.035(6) Uani 1 1 d .
O109 O 0.2680(11) 0.1131(14) 0.5614(9) 0.046(7) Uani 1 1 d .
O110 O 0.1436(10) 0.1560(9) 0.6154(7) 0.018(4) Uani 1 1 d U
O111 O 0.2839(11) 0.3468(12) 0.4354(9) 0.036(5) Uani 1 1 d U
O112 O -0.4848(11) 0.6254(11) 0.1054(9) 0.034(5) Uani 1 1 d U
O113 O -0.3964(11) 0.4858(11) 0.1511(9) 0.034(5) Uani 1 1 d U
O114 O -0.2264(12) 0.3222(11) 0.1680(8) 0.032(5) Uani 1 1 d .
O115 O -0.2615(11) 0.4577(12) 0.1484(9) 0.040(6) Uani 1 1 d .
O116 O -0.3878(12) 0.4871(11) 0.2715(8) 0.032(5) Uani 1 1 d .
O117 O -0.3594(12) 0.2960(12) 0.3483(9) 0.037(6) Uani 1 1 d U
O118 O -0.4748(12) 0.6495(12) 0.3322(9) 0.041(6) Uani 1 1 d .
O119 O -0.5783(12) 0.4815(13) 0.2962(11) 0.053(7) Uani 1 1 d .
O120 O 0.2463(11) 0.1843(11) -0.0596(8) 0.033(5) Uani 1 1 d .
O121 O -0.3589(11) 0.3827(11) 0.4612(9) 0.034(5) Uani 1 1 d U
O122 O 0.3471(12) -0.0965(13) 0.1696(9) 0.043(6) Uani 1 1 d .
O123 O -0.4164(12) 0.2690(12) 0.2586(10) 0.041(6) Uani 1 1 d U
O124 O 0.0492(10) 0.2227(10) 0.4829(8) 0.026(5) Uani 1 1 d U
O125 O 0.3346(11) 0.1690(12) 0.2005(9) 0.041(6) Uani 1 1 d .
B1 B -0.050(2) 0.149(2) 0.2566(18) 0.041 Uiso 1 1 d .
B2 B -0.055(2) 0.154(2) 0.4800(18) 0.041 Uiso 1 1 d .
B3 B 0.195(2) 0.045(2) 0.3897(19) 0.041 Uiso 1 1 d .
O1W O -0.0846(14) 0.3507(15) 0.4797(14) 0.072(9) Uani 1 1 d .
O2W O -0.0833(15) 0.3533(15) 0.1368(12) 0.067(8) Uiso 1 1 d .
O3W O -0.135(3) 0.499(3) 0.462(2) 0.065(16) Uiso 0.50 1 d P
O4W O -0.0694(15) 0.5272(16) 0.2290(13) 0.072(9) Uani 1 1 d .
O5W O -0.062(3) 0.541(2) 0.351(2) 0.046(13) Uani 0.50 1 d P
O6W O -0.0629(16) 0.5270(14) 0.0938(11) 0.068(8) Uani 1 1 d .
O7W O 0.3223(12) 0.1888(13) -0.1605(9) 0.044(6) Uani 1 1 d .
O9W O 0.3669(13) 0.2900(12) -0.1259(10) 0.048(7) Uani 1 1 d .
O11W O 0.5220(12) 0.2305(14) -0.1918(10) 0.054(7) Uani 1 1 d .
O12W O -0.315(3) 0.124(3) 0.219(2) 0.054(14) Uiso 0.50 1 d P
O13W O 0.4820(12) 0.1234(11) -0.2230(9) 0.038(6) Uani 1 1 d .
O14W O 0.3662(10) 0.2845(10) -0.2589(8) 0.027(5) Uiso 1 1 d .
O15W O 0.4877(12) 0.0967(12) -0.0659(10) 0.044(6) Uiso 1 1 d .
O16W O 0.518(3) -0.211(3) 0.496(2) 0.055(14) Uiso 0.50 1 d P
O17W O -0.524(3) 0.286(3) 0.148(2) 0.062(15) Uiso 0.50 1 d P
O18W O 0.5507(14) -0.0719(14) 0.6332(11) 0.059(7) Uiso 1 1 d .
O19W O 0.605(2) 0.177(2) -0.3075(19) 0.039(11) Uiso 0.50 1 d P
O21W O 0.2873(15) 0.1737(15) 0.3436(12) 0.070(8) Uiso 1 1 d .
O23W O 0.4123(15) -0.0650(14) 0.4833(12) 0.064(8) Uiso 1 1 d .
O24W O 0.5514(17) 0.0758(16) 0.6421(13) 0.080(9) Uiso 1 1 d .
O28W O 0.341(3) 0.389(2) 0.565(2) 0.047(12) Uiso 0.50 1 d P
O31W O 0.4206(18) -0.1896(18) 0.5978(14) 0.093(10) Uiso 1 1 d .
O32W O -0.470(2) 0.126(2) 0.1770(17) 0.028(10) Uiso 0.50 1 d P
O33W O 0.5474(17) 0.0171(17) 0.0996(14) 0.088(10) Uiso 1 1 d .
O35W O -0.550(2) 0.194(2) 0.2818(19) 0.039(11) Uiso 0.50 1 d P
O36W O -0.244(2) 0.517(2) 0.0036(18) 0.035(11) Uiso 0.50 1 d P
O37W O -0.396(2) 0.6573(19) 0.0058(16) 0.108(12) Uiso 1 1 d .
O40W O 0.327(2) -0.1254(19) 0.4117(16) 0.109(12) Uiso 1 1 d .
O41W O -0.240(2) 0.198(2) 0.5704(19) 0.039(11) Uiso 0.50 1 d P
O43W O -0.003(4) 0.411(3) -0.130(3) 0.09(2) Uiso 0.50 1 d P
O47W O -0.058(3) 0.114(3) 0.676(2) 0.055(14) Uiso 0.50 1 d P
O48W O -0.060(3) 0.030(3) 0.409(2) 0.073(17) Uiso 0.50 1 d P
O49W O 0.114(3) -0.032(3) 0.356(3) 0.074(17) Uiso 0.50 1 d P
O8W O 0.190(3) 0.112(3) -0.140(3) 0.081(19) Uiso 0.50 1 d P
O8W' O 0.154(3) 0.138(3) -0.196(2) 0.046(12) Uiso 0.50 1 d P
O51W O -0.127(3) 0.228(3) 0.588(3) 0.083(19) Uiso 0.50 1 d P
O52W O -0.191(4) 0.348(4) 0.021(3) 0.12(3) Uiso 0.50 1 d P
O53W O -0.394(3) 0.122(3) -0.036(3) 0.081(18) Uiso 0.50 1 d P
O54W O 0.286(4) 0.356(4) 0.292(3) 0.11(2) Uiso 0.50 1 d P
O55W O 0.004(6) 0.984(6) 0.799(5) 0.06(3) Uiso 0.25 1 d P
O56W O 0.081(5) 0.447(5) 0.336(4) 0.04(2) Uiso 0.25 1 d P
O57W O 0.244(3) -0.123(3) 0.538(2) 0.073(17) Uiso 0.50 1 d P
O58W O -0.005(5) 0.385(5) -0.290(4) 0.04(2) Uiso 0.25 1 d P
O59W O -0.433(5) 0.332(5) 0.095(4) 0.04(2) Uiso 0.25 1 d P
O60W O -0.638(5) 0.353(5) 0.345(4) 0.04(2) Uiso 0.25 1 d P
O61W O 0.381(7) 0.685(6) 0.233(5) 0.08(4) Uiso 0.25 1 d P
P1 P 0.0398(4) 0.3026(4) 0.3162(3) 0.0189(17) Uani 1 1 d .
Si1 Si 0.2098(4) 0.1720(5) 0.1138(3) 0.024(2) Uani 1 1 d .
Si2 Si 0.2091(4) 0.1719(4) 0.5877(3) 0.0180(17) Uani 1 1 d .
Si3 Si -0.3071(4) 0.4219(4) 0.2900(3) 0.0211(18) Uani 1 1 d .
W1 W 0.27863(7) 0.26821(7) 0.16012(5) 0.0241(3) Uani 1 1 d .
W2 W 0.09037(7) 0.35196(7) 0.54141(5) 0.0249(3) Uani 1 1 d .
W3 W 0.24146(7) 0.29923(7) 0.47364(5) 0.0242(3) Uani 1 1 d .
W4 W 0.35134(7) 0.20036(7) 0.62718(5) 0.0257(3) Uani 1 1 d .
W5 W -0.23262(7) 0.52503(7) 0.31125(5) 0.0226(3) Uani 1 1 d .
W6 W 0.36797(7) 0.10969(7) 0.51569(5) 0.0247(3) Uani 1 1 d .
W7 W -0.24096(7) 0.51790(7) 0.17121(5) 0.0248(3) Uani 1 1 d .
W8 W 0.11791(7) 0.35458(7) 0.07454(5) 0.0244(3) Uani 1 1 d .
W9 W 0.33076(7) -0.00751(7) 0.62021(5) 0.0256(3) Uani 1 1 d .
W10 W 0.36280(7) 0.17897(7) 0.04795(5) 0.0268(3) Uani 1 1 d .
W11 W 0.20190(7) 0.26906(8) -0.04083(5) 0.0282(3) Uani 1 1 d .
W12 W 0.19827(7) 0.25354(7) 0.69536(5) 0.0259(3) Uani 1 1 d .
W13 W 0.37331(7) 0.07464(7) 0.21164(5) 0.0256(3) Uani 1 1 d .
W14 W 0.03928(7) 0.25884(8) 0.02503(5) 0.0301(3) Uani 1 1 d .
W15 W 0.31339(7) 0.08209(7) 0.73206(5) 0.0273(3) Uani 1 1 d .
W16 W 0.29000(7) 0.09313(8) 0.00458(5) 0.0311(3) Uani 1 1 d .
W17 W -0.43067(7) 0.57770(7) 0.31195(6) 0.0294(3) Uani 1 1 d .
W18 W -0.29723(7) 0.42612(7) 0.43945(5) 0.0270(3) Uani 1 1 d .
W19 W 0.16115(7) 0.05253(7) 0.69427(5) 0.0296(3) Uani 1 1 d .
W20 W 0.30405(7) -0.01256(7) 0.16761(6) 0.0311(3) Uani 1 1 d .
W21 W -0.35898(7) 0.32389(8) 0.41605(6) 0.0313(3) Uani 1 1 d .
W22 W -0.43649(7) 0.56450(8) 0.17282(6) 0.0318(3) Uani 1 1 d .
W23 W 0.04769(7) 0.22169(8) 0.65668(5) 0.0291(3) Uani 1 1 d .
W24 W -0.30733(7) 0.40006(8) 0.14730(5) 0.0313(3) Uani 1 1 d .
W25 W -0.36547(7) 0.31000(8) 0.26153(6) 0.0328(3) Uani 1 1 d .
W26 W -0.49277(7) 0.47394(8) 0.28895(6) 0.0341(3) Uani 1 1 d .
W27 W 0.12607(7) 0.08590(8) 0.07005(6) 0.0332(3) Uani 1 1 d .

loop_
_atom_site_aniso_label
_atom_site_aniso_U_11
_atom_site_aniso_U_22
_atom_site_aniso_U_33
_atom_site_aniso_U_23
_atom_site_aniso_U_13
_atom_site_aniso_U_12
Na1 0.044(9) 0.042(8) 0.025(6) -0.009(7) 0.012(6) -0.021(7)
Na2 0.035(8) 0.039(8) 0.021(6) 0.000(6) -0.004(5) -0.013(7)
Na3 0.035(8) 0.037(8) 0.037(7) -0.019(7) 0.014(6) -0.021(7)
Na4 0.094(15) 0.071(13) 0.105(14) -0.054(12) 0.024(12) -0.043(12)
Na5 0.076(12) 0.076(12) 0.054(9) -0.039(10) 0.018(8) -0.054(10)
Na6 0.069(11) 0.064(11) 0.076(10) -0.054(10) 0.017(9) -0.038(10)
Na7 0.084(13) 0.067(11) 0.063(10) -0.041(10) -0.021(9) -0.026(10)
Na8 0.043(9) 0.070(11) 0.036(7) -0.005(8) 0.016(7) -0.029(9)
Ni1 0.028(2) 0.029(2) 0.0135(17) -0.0039(18) 0.0024(16) -0.019(2)
Ni2 0.021(2) 0.029(2) 0.0134(17) -0.0054(18) 0.0033(15) -0.0129(19)
Ni3 0.027(2) 0.032(2) 0.0153(17) -0.0035(19) 0.0044(16) -0.018(2)
Ni4 0.022(2) 0.029(2) 0.0171(18) -0.0050(19) 0.0043(16) -0.0109(19)
Ni5 0.024(2) 0.031(2) 0.0190(18) -0.0110(19) 0.0040(16) -0.015(2)
Ni6 0.022(2) 0.031(2) 0.0165(17) -0.0041(19) 0.0033(16) -0.0150(19)
Ni7 0.022(2) 0.028(2) 0.0180(18) -0.0061(19) 0.0060(16) -0.0158(19)
Ni8 0.026(2) 0.032(2) 0.0148(17) -0.0090(19) 0.0064(16) -0.016(2)
Ni9 0.024(2) 0.040(3) 0.0186(18) -0.014(2) 0.0038(16) -0.016(2)
Ni10 0.022(2) 0.031(2) 0.0149(17) -0.0053(19) 0.0024(15) -0.0145(19)
Ni11 0.025(2) 0.034(2) 0.0202(18) -0.010(2) 0.0061(16) -0.018(2)
Ni12 0.027(2) 0.037(3) 0.0218(19) -0.012(2) 0.0054(17) -0.021(2)
O1 0.036(9) 0.048(10) 0.022(8) -0.001(7) 0.008(7) -0.017(7)
O2 0.042(9) 0.051(10) 0.044(9) -0.007(8) 0.014(7) -0.029(8)
O3 0.033(13) 0.031(13) 0.017(10) -0.005(10) -0.005(9) -0.016(11)
O4 0.051(17) 0.10(2) 0.029(12) -0.006(15) 0.009(12) -0.059(18)
O5 0.032(14) 0.042(15) 0.020(11) 0.004(11) 0.001(10) -0.007(12)
O7 0.043(14) 0.022(12) 0.018(10) -0.009(10) 0.008(9) -0.020(11)
O8 0.059(10) 0.048(10) 0.047(9) -0.024(8) 0.006(7) -0.030(8)
O9 0.031(9) 0.042(9) 0.023(8) -0.019(7) 0.004(6) -0.011(7)
O10 0.033(14) 0.055(17) 0.034(12) -0.018(13) 0.014(11) -0.024(13)
O11 0.030(8) 0.028(8) 0.008(6) -0.008(7) 0.007(6) -0.016(7)
O12 0.057(17) 0.045(16) 0.034(12) -0.026(13) 0.026(12) -0.020(14)
O13 0.061(17) 0.021(12) 0.021(11) -0.003(11) 0.013(11) -0.019(12)
O14 0.030(12) 0.018(11) 0.018(9) -0.010(10) 0.004(9) -0.005(10)
O15 0.017(6) 0.022(6) 0.015(5) -0.006(4) -0.001(4) -0.009(4)
O16 0.042(9) 0.030(9) 0.019(7) -0.010(7) 0.001(7) -0.018(7)
O17 0.030(13) 0.032(13) 0.009(9) -0.003(10) 0.001(9) -0.004(11)
O18 0.018(8) 0.032(9) 0.021(7) -0.010(7) 0.002(6) -0.009(7)
O20 0.029(9) 0.034(9) 0.022(8) -0.001(7) 0.005(7) -0.009(7)
O22 0.032(9) 0.030(9) 0.016(7) -0.010(7) 0.007(6) -0.015(7)
O23 0.017(6) 0.023(6) 0.020(6) 0.000(4) 0.006(4) -0.012(4)
O25 0.050(10) 0.038(9) 0.044(9) -0.010(8) 0.002(7) -0.025(8)
O27 0.032(13) 0.042(14) 0.027(11) -0.022(11) 0.012(9) -0.026(12)
O28 0.034(9) 0.029(9) 0.032(8) -0.018(7) 0.004(7) -0.015(7)
O29 0.020(8) 0.018(8) 0.020(7) -0.008(7) 0.008(6) -0.010(6)
O30 0.031(9) 0.039(9) 0.019(7) -0.010(7) 0.000(6) -0.017(7)
O31 0.019(6) 0.027(6) 0.024(6) -0.004(5) 0.009(4) -0.010(4)
O32 0.019(8) 0.022(8) 0.023(7) -0.001(7) 0.010(6) -0.001(6)
O33 0.038(9) 0.032(9) 0.031(8) -0.018(7) 0.006(7) -0.025(7)
O34 0.033(9) 0.017(8) 0.022(7) -0.006(7) 0.001(6) -0.011(7)
O35 0.018(8) 0.035(9) 0.025(8) -0.003(7) 0.006(6) -0.015(7)
O36 0.011(7) 0.013(7) 0.009(6) 0.002(6) 0.001(6) -0.006(6)
O37 0.026(8) 0.025(8) 0.028(8) -0.010(7) 0.006(6) -0.022(7)
O38 0.023(8) 0.019(8) 0.026(8) -0.010(7) 0.000(6) -0.011(6)
O40 0.013(8) 0.024(8) 0.019(7) -0.007(7) 0.007(6) -0.008(6)
O41 0.035(9) 0.028(8) 0.018(7) -0.010(7) 0.000(6) -0.021(7)
O42 0.027(12) 0.033(13) 0.018(10) -0.006(10) -0.002(9) -0.019(11)
O43 0.026(8) 0.028(8) 0.033(8) -0.012(7) 0.004(6) -0.018(7)
O44 0.023(8) 0.023(8) 0.017(7) -0.006(7) 0.006(6) -0.012(6)
O45 0.024(12) 0.035(13) 0.021(10) -0.001(11) -0.003(9) -0.014(11)
O46 0.016(6) 0.018(6) 0.021(6) -0.005(4) 0.001(4) -0.011(4)
O47 0.023(8) 0.023(8) 0.014(7) -0.008(7) -0.001(6) -0.011(6)
O48 0.020(12) 0.027(12) 0.032(11) -0.008(11) 0.001(9) -0.005(10)
O49 0.031(13) 0.047(15) 0.054(14) -0.043(13) 0.024(11) -0.025(12)
O50 0.026(8) 0.030(9) 0.013(7) -0.004(7) 0.013(6) -0.009(7)
O51 0.020(8) 0.014(8) 0.018(7) -0.005(7) -0.003(6) -0.003(6)
O52 0.021(8) 0.025(8) 0.025(8) -0.005(7) 0.011(6) -0.009(7)
O53 0.034(9) 0.036(9) 0.021(7) -0.011(7) 0.011(6) -0.020(7)
O54 0.021(8) 0.035(9) 0.022(8) 0.001(7) 0.001(6) -0.011(7)
O55 0.026(8) 0.035(9) 0.018(7) -0.013(7) 0.008(6) -0.009(7)
O56 0.030(9) 0.044(9) 0.020(7) -0.015(7) -0.005(6) -0.017(7)
O59 0.035(14) 0.029(13) 0.026(11) -0.002(11) 0.010(10) -0.010(11)
O60 0.015(4) 0.015(4) 0.015(4) -0.0051(16) 0.0012(11) -0.007(2)
O61 0.016(7) 0.032(7) 0.016(6) -0.004(5) 0.004(5) -0.016(5)
O62 0.032(9) 0.033(9) 0.030(8) -0.005(7) 0.019(7) -0.020(7)
O63 0.040(9) 0.045(9) 0.020(7) -0.012(7) 0.005(7) -0.021(7)
O64 0.042(10) 0.041(10) 0.035(9) -0.008(8) 0.004(7) -0.016(7)
O65 0.040(9) 0.036(9) 0.043(9) -0.020(7) 0.004(7) -0.024(7)
O66 0.037(14) 0.039(14) 0.026(11) -0.007(11) -0.012(10) -0.023(12)
O67 0.031(8) 0.025(8) 0.022(7) -0.006(7) 0.003(6) -0.019(7)
O68 0.027(8) 0.039(9) 0.026(8) -0.017(7) 0.015(7) -0.012(7)
O70 0.029(8) 0.029(8) 0.019(7) -0.009(7) 0.003(6) -0.023(7)
O71 0.034(9) 0.043(9) 0.036(9) -0.010(7) 0.015(7) -0.024(7)
O72 0.028(9) 0.039(9) 0.029(8) -0.002(7) 0.008(7) -0.017(7)
O73 0.014(11) 0.034(13) 0.027(11) -0.006(11) 0.011(9) -0.007(10)
O74 0.032(9) 0.031(9) 0.019(7) -0.005(7) -0.002(6) -0.019(7)
O75 0.038(9) 0.036(9) 0.027(8) -0.019(7) 0.015(7) -0.022(7)
O76 0.028(8) 0.036(9) 0.033(8) -0.018(7) 0.011(7) -0.018(7)
O77 0.035(9) 0.026(8) 0.022(8) -0.009(7) 0.005(6) -0.017(7)
O78 0.029(8) 0.034(9) 0.019(7) -0.001(7) 0.008(6) -0.015(7)
O79 0.019(12) 0.051(15) 0.038(12) -0.020(13) 0.002(10) -0.015(12)
O80 0.032(9) 0.035(9) 0.020(8) 0.003(7) 0.006(7) -0.014(7)
O81 0.028(8) 0.028(8) 0.028(8) -0.011(7) 0.009(6) -0.019(7)
O82 0.022(12) 0.030(13) 0.026(11) -0.005(11) -0.011(9) -0.007(11)
O83 0.024(8) 0.031(9) 0.021(7) -0.001(7) 0.005(6) -0.017(7)
O84 0.025(13) 0.036(14) 0.019(10) 0.000(11) -0.002(9) 0.000(11)
O85 0.040(9) 0.038(9) 0.021(8) -0.004(7) 0.003(7) -0.015(7)
O86 0.025(8) 0.026(9) 0.027(8) -0.006(7) -0.002(7) -0.007(7)
O87 0.010(7) 0.026(8) 0.011(7) -0.008(6) 0.002(6) -0.010(6)
O88 0.023(8) 0.028(9) 0.021(7) 0.000(7) 0.007(6) -0.013(7)
O89 0.036(9) 0.041(9) 0.023(8) -0.011(7) 0.002(7) -0.020(7)
O90 0.017(11) 0.022(12) 0.029(11) -0.012(10) 0.007(9) -0.009(10)
O91 0.027(9) 0.029(9) 0.027(8) -0.001(7) 0.012(7) -0.008(7)
O92 0.047(15) 0.045(15) 0.025(11) -0.011(12) 0.022(11) -0.031(13)
O93 0.027(13) 0.044(15) 0.039(13) -0.016(13) -0.001(10) -0.003(12)
O94 0.025(13) 0.09(2) 0.018(11) 0.008(13) -0.004(10) -0.027(15)
O95 0.045(15) 0.037(14) 0.024(11) -0.010(11) 0.013(10) -0.028(12)
O96 0.032(13) 0.057(16) 0.019(10) -0.019(12) 0.005(9) -0.030(13)
O97 0.025(5) 0.026(5) 0.025(5) -0.0082(18) 0.0037(11) -0.012(2)
O98 0.020(12) 0.033(13) 0.038(12) -0.005(12) 0.004(10) -0.010(11)
O99 0.016(8) 0.016(8) 0.024(7) -0.008(7) 0.005(6) -0.002(6)
O100 0.032(9) 0.036(9) 0.037(8) -0.024(7) 0.004(7) -0.020(7)
O101 0.042(16) 0.050(16) 0.036(13) -0.020(13) -0.012(11) -0.009(13)
O102 0.032(14) 0.076(19) 0.027(11) -0.026(13) 0.002(10) -0.029(14)
O103 0.044(7) 0.043(7) 0.044(7) -0.014(5) 0.012(5) -0.021(5)
O104 0.019(12) 0.053(16) 0.050(14) -0.028(14) 0.018(11) -0.009(12)
O105 0.037(9) 0.043(9) 0.030(8) -0.008(7) 0.017(7) -0.020(7)
O106 0.030(14) 0.038(15) 0.037(13) 0.006(13) 0.008(11) -0.003(12)
O107 0.047(10) 0.049(10) 0.036(9) -0.005(8) 0.002(7) -0.025(8)
O108 0.058(16) 0.019(12) 0.033(12) -0.011(11) -0.004(11) -0.018(12)
O109 0.024(13) 0.08(2) 0.022(11) -0.013(13) -0.003(10) -0.022(14)
O110 0.026(8) 0.019(8) 0.012(7) -0.009(6) 0.010(6) -0.012(6)
O111 0.036(9) 0.049(10) 0.028(8) -0.013(7) 0.010(7) -0.026(7)
O112 0.032(9) 0.038(9) 0.036(8) -0.015(7) -0.011(7) -0.017(7)
O113 0.034(7) 0.035(7) 0.032(6) -0.009(5) 0.007(4) -0.016(5)
O114 0.056(16) 0.027(13) 0.017(10) -0.002(10) -0.002(10) -0.025(12)
O115 0.032(14) 0.049(16) 0.024(11) 0.004(12) 0.008(10) -0.018(13)
O116 0.045(15) 0.028(13) 0.019(10) -0.005(11) -0.001(10) -0.015(12)
O117 0.035(9) 0.048(10) 0.037(9) -0.015(8) -0.003(7) -0.024(7)
O118 0.035(14) 0.048(16) 0.026(11) 0.009(12) 0.005(10) -0.022(13)
O119 0.031(15) 0.040(16) 0.066(17) -0.001(15) 0.000(13) -0.009(13)
O120 0.029(13) 0.039(14) 0.026(11) -0.015(11) -0.001(9) -0.008(11)
O121 0.025(8) 0.040(9) 0.035(8) -0.009(7) 0.018(7) -0.019(7)
O122 0.051(16) 0.069(18) 0.038(13) -0.034(14) 0.018(12) -0.042(15)
O123 0.040(9) 0.046(10) 0.047(9) -0.019(8) 0.003(7) -0.026(7)
O124 0.026(7) 0.025(7) 0.021(7) -0.001(6) 0.009(5) -0.012(5)
O125 0.031(14) 0.054(16) 0.025(11) -0.011(12) 0.013(10) -0.012(13)
O1W 0.037(17) 0.08(2) 0.12(2) -0.06(2) 0.036(17) -0.028(17)
O4W 0.06(2) 0.09(2) 0.08(2) -0.04(2) 0.015(17) -0.045(19)
O5W 0.06(3) 0.04(3) 0.05(3) -0.02(3) 0.00(2) -0.02(3)
O6W 0.09(2) 0.055(19) 0.045(15) -0.018(16) -0.014(15) -0.018(18)
O7W 0.029(14) 0.054(17) 0.037(13) 0.000(13) 0.016(11) -0.021(13)
O9W 0.046(16) 0.047(16) 0.057(15) -0.027(15) 0.033(13) -0.024(14)
O11W 0.033(15) 0.08(2) 0.049(15) 0.005(15) -0.011(12) -0.038(15)
O13W 0.038(14) 0.036(14) 0.045(13) -0.026(13) 0.000(11) -0.012(12)
P1 0.013(4) 0.030(5) 0.015(3) -0.008(4) 0.002(3) -0.011(4)
Si1 0.015(4) 0.041(6) 0.018(4) -0.011(4) 0.005(3) -0.013(4)
Si2 0.022(4) 0.019(4) 0.012(3) -0.002(4) -0.004(3) -0.010(4)
Si3 0.019(4) 0.025(5) 0.022(4) -0.009(4) 0.000(3) -0.012(4)
W1 0.0227(7) 0.0352(8) 0.0152(5) -0.0061(6) 0.0038(5) -0.0160(6)
W2 0.0288(7) 0.0286(8) 0.0170(6) -0.0073(6) -0.0002(5) -0.0130(6)
W3 0.0294(7) 0.0329(8) 0.0150(5) -0.0049(6) 0.0019(5) -0.0206(7)
W4 0.0276(7) 0.0370(8) 0.0164(6) -0.0084(6) -0.0001(5) -0.0185(7)
W5 0.0245(7) 0.0276(7) 0.0195(6) -0.0088(6) 0.0057(5) -0.0150(6)
W6 0.0236(7) 0.0353(8) 0.0174(6) -0.0086(6) 0.0030(5) -0.0157(6)
W7 0.0240(7) 0.0316(8) 0.0147(5) -0.0027(6) 0.0029(5) -0.0133(6)
W8 0.0227(7) 0.0323(8) 0.0121(5) -0.0033(6) 0.0026(5) -0.0108(6)
W9 0.0291(7) 0.0284(8) 0.0182(6) -0.0063(6) -0.0003(5) -0.0132(6)
W10 0.0218(7) 0.0378(8) 0.0148(5) -0.0048(6) 0.0054(5) -0.0121(6)
W11 0.0248(7) 0.0418(9) 0.0114(5) -0.0057(6) 0.0041(5) -0.0124(7)
W12 0.0308(7) 0.0342(8) 0.0136(5) -0.0087(6) 0.0012(5) -0.0153(7)
W13 0.0203(7) 0.0350(8) 0.0144(5) -0.0020(6) 0.0002(5) -0.0112(6)
W14 0.0216(7) 0.0485(9) 0.0190(6) -0.0133(7) 0.0008(5) -0.0140(7)
W15 0.0313(8) 0.0342(8) 0.0131(5) -0.0047(6) 0.0000(5) -0.0147(7)
W16 0.0307(8) 0.0424(9) 0.0198(6) -0.0140(7) 0.0091(6) -0.0148(7)
W17 0.0234(7) 0.0353(8) 0.0275(6) -0.0101(7) 0.0051(6) -0.0127(7)
W18 0.0285(7) 0.0356(8) 0.0185(6) -0.0090(6) 0.0089(5) -0.0170(7)
W19 0.0350(8) 0.0352(8) 0.0189(6) -0.0027(6) 0.0049(6) -0.0211(7)
W20 0.0328(8) 0.0336(8) 0.0249(6) -0.0105(7) 0.0085(6) -0.0139(7)
W21 0.0280(8) 0.0405(9) 0.0275(7) -0.0061(7) 0.0098(6) -0.0220(7)
W22 0.0243(7) 0.0413(9) 0.0264(6) -0.0087(7) -0.0005(6) -0.0142(7)
W23 0.0296(8) 0.0402(9) 0.0211(6) -0.0115(7) 0.0086(6) -0.0188(7)
W24 0.0327(8) 0.0434(9) 0.0222(6) -0.0129(7) 0.0004(6) -0.0198(7)
W25 0.0284(8) 0.0445(9) 0.0355(7) -0.0160(8) 0.0050(6) -0.0236(7)
W26 0.0222(7) 0.0446(9) 0.0354(7) -0.0111(8) 0.0055(6) -0.0173(7)
W27 0.0334(8) 0.0482(9) 0.0301(7) -0.0230(8) 0.0074(6) -0.0227(8)

loop_
_atom_type_symbol
_atom_type_description
_atom_type_scat_dispersion_real
_atom_type_scat_dispersion_imag
_atom_type_scat_source
O O 0.0106 0.0060 'International Tables Vol C Tables 4.2.6.8 and 6.1.1.4'
Ni Ni 0.3393 1.1124 'International Tables Vol C Tables 4.2.6.8 and 6.1.1.4'
W W -0.8490 6.8722 'International Tables Vol C Tables 4.2.6.8 and 6.1.1.4'
Si Si 0.0817 0.0704 'International Tables Vol C Tables 4.2.6.8 and 6.1.1.4'
Na Na 0.0362 0.0249 'International Tables Vol C Tables 4.2.6.8 and 6.1.1.4'
B B 0.0013 0.0007 'International Tables Vol C Tables 4.2.6.8 and 6.1.1.4'
P P 0.1023 0.0942 'International Tables Vol C Tables 4.2.6.8 and 6.1.1.4'

loop_
_geom_angle_atom_site_label_1
_geom_angle_atom_site_label_2
_geom_angle_atom_site_label_3
_geom_angle
_geom_angle_site_symmetry_1
_geom_angle_site_symmetry_3
O47 Na1 O7W 160.8(9) 2_565 .
O47 Na1 O9W 84.1(8) 2_565 .
O7W Na1 O9W 79.4(8) . .
O47 Na1 O16 112.3(8) 2_565 1_554
O7W Na1 O16 83.5(8) . 1_554
O9W Na1 O16 162.7(9) . 1_554
O47 Na1 O14W 91.8(7) 2_565 .
O7W Na1 O14W 74.7(7) . .
O9W Na1 O14W 76.1(7) . .
O16 Na1 O14W 97.2(7) 1_554 .
O47 Na1 Na16 97.5(9) 2_565 .
O7W Na1 Na16 101.6(9) . .
O9W Na1 Na16 140.8(8) . .
O16 Na1 Na16 45.8(7) 1_554 .
O14W Na1 Na16 142.5(8) . .
O47 Na1 W5 29.7(4) 2_565 2_565
O7W Na1 W5 146.8(6) . 2_565
O9W Na1 W5 102.0(7) . 2_565
O16 Na1 W5 91.0(6) 1_554 2_565
O14W Na1 W5 73.6(5) . 2_565
Na16 Na1 W5 97.7(7) . 2_565
O15 Na2 O18W 83.7(8) 2_656 .
O15 Na2 O24W 86.9(9) 2_656 .
O18W Na2 O24W 91.7(10) . .
O15 Na2 Na13 82.1(6) 2_656 .
O18W Na2 Na13 47.0(7) . .
O24W Na2 Na13 44.8(8) . .
O7W Na3 O9W 85.2(9) . .
O7W Na3 O13W 94.2(9) . .
O9W Na3 O13W 165.3(10) . .
O7W Na3 O11W 162.4(10) . .
O9W Na3 O11W 91.2(9) . .
O13W Na3 O11W 84.9(9) . .
O7W Na3 O14W 79.6(8) . .
O9W Na3 O14W 81.7(8) . .
O13W Na3 O14W 83.7(8) . .
O11W Na3 O14W 82.8(8) . .
O7W Na3 O15W 94.2(9) . .
O9W Na3 O15W 101.8(9) . .
O13W Na3 O15W 92.9(8) . .
O11W Na3 O15W 103.4(9) . .
O14W Na3 O15W 172.6(9) . .
O7W Na3 Na4 94.4(8) . 2_655
O9W Na3 Na4 139.0(8) . 2_655
O13W Na3 Na4 55.7(6) . 2_655
O11W Na3 Na4 99.6(8) . 2_655
O14W Na3 Na4 138.6(6) . 2_655
O15W Na3 Na4 37.3(6) . 2_655
O33W Na4 O15W 93.1(12) . 2_655
O33W Na4 O32 158.7(13) . .
O15W Na4 O32 104.2(9) 2_655 .
O33W Na4 O13 85.1(11) . .
O15W Na4 O13 175.7(11) 2_655 .
O32 Na4 O13 76.8(9) . .
O33W Na4 O6 99.9(12) . .
O15W Na4 O6 111.6(9) 2_655 .
O32 Na4 O6 62.2(8) . .
O13 Na4 O6 65.0(8) . .
O33W Na4 O23 117.8(11) . .
O15W Na4 O23 119.6(10) 2_655 .
O32 Na4 O23 64.2(7) . .
O13 Na4 O23 64.7(7) . .
O6 Na4 O23 112.0(9) . .
O33W Na4 W10 83.3(10) . .
O15W Na4 W10 144.0(9) 2_655 .
O32 Na4 W10 75.4(7) . .
O13 Na4 W10 31.9(5) . .
O6 Na4 W10 35.5(5) . .
O23 Na4 W10 93.1(6) . .
O33W Na4 W16 133.5(11) . .
O15W Na4 W16 101.8(8) 2_655 .
O32 Na4 W16 30.9(5) . .
O13 Na4 W16 76.7(7) . .
O6 Na4 W16 33.7(5) . .
O23 Na4 W16 92.4(7) . .
W10 Na4 W16 59.2(3) . .
O33W Na4 W20 150.2(10) . .
O15W Na4 W20 106.3(8) 2_655 .
O32 Na4 W20 34.4(5) . .
O13 Na4 W20 76.9(7) . .
O6 Na4 W20 93.8(7) . .
O23 Na4 W20 32.6(5) . .
W10 Na4 W20 93.2(4) . .
W16 Na4 W20 65.1(3) . .
O33W Na4 W13 95.4(9) . .
O15W Na4 W13 150.4(9) 2_655 .
O32 Na4 W13 75.8(6) . .
O13 Na4 W13 33.9(5) . .
O6 Na4 W13 94.8(6) . .
O23 Na4 W13 33.1(5) . .
W10 Na4 W13 65.3(3) . .
W16 Na4 W13 92.7(4) . .
W20 Na4 W13 57.0(3) . .
O33W Na4 Na3 90.0(11) . 2_655
O15W Na4 Na3 38.6(6) 2_655 2_655
O32 Na4 Na3 111.3(7) . 2_655
O13 Na4 Na3 145.1(8) . 2_655
O6 Na4 Na3 149.6(7) . 2_655
O23 Na4 Na3 87.7(7) . 2_655
W10 Na4 Na3 172.8(6) . 2_655
W16 Na4 Na3 128.0(5) . 2_655
W20 Na4 Na3 91.3(4) . 2_655
W13 Na4 Na3 113.0(5) . 2_655
O95 Na5 O28W 88.8(12) 2_566 .
O95 Na5 O3W 82.9(13) 2_566 2_566
O28W Na5 O3W 102.7(18) . 2_566
O95 Na5 O60 149.0(9) 2_566 .
O28W Na5 O60 119.9(12) . .
O3W Na5 O60 79.6(13) 2_566 .
O95 Na5 O14 94.2(7) 2_566 .
O28W Na5 O14 156.0(15) . .
O3W Na5 O14 101.3(14) 2_566 .
O60 Na5 O14 64.8(6) . .
O95 Na5 O3 136.2(10) 2_566 .
O28W Na5 O3 85.8(13) . .
O3W Na5 O3 140.6(14) 2_566 .
O60 Na5 O3 63.3(6) . .
O14 Na5 O3 75.5(7) . .
O95 Na5 O86 76.7(8) 2_566 .
O28W Na5 O86 96.7(14) . .
O3W Na5 O86 151.5(13) 2_566 .
O60 Na5 O86 108.5(8) . .
O14 Na5 O86 61.1(7) . .
O3 Na5 O86 60.9(7) . .
O95 Na5 W2 118.7(7) 2_566 .
O28W Na5 W2 152.4(11) . .
O3W Na5 W2 79.9(13) 2_566 .
O60 Na5 W2 32.9(4) . .
O14 Na5 W2 35.1(5) . .
O3 Na5 W2 75.9(5) . .
O86 Na5 W2 92.4(6) . .
O95 Na5 W4 106.0(8) 2_566 .
O28W Na5 W4 82.6(12) . .
O3W Na5 W4 169.8(13) 2_566 .
O60 Na5 W4 90.3(6) . .
O14 Na5 W4 73.6(6) . .
O3 Na5 W4 30.2(5) . .
O86 Na5 W4 32.9(4) . .
W2 Na5 W4 91.3(3) . .
O95 Na5 W12 76.5(6) 2_566 .
O28W Na5 W12 130.4(13) . .
O3W Na5 W12 121.5(13) 2_566 .
O60 Na5 W12 91.1(6) . .
O14 Na5 W12 29.6(5) . .
O3 Na5 W12 74.4(6) . .
O86 Na5 W12 34.0(5) . .
W2 Na5 W12 64.4(2) . .
W4 Na5 W12 57.7(3) . .
O95 Na5 W3 167.8(8) 2_566 .
O28W Na5 W3 96.7(11) . .
O3W Na5 W3 106.3(12) 2_566 .
O60 Na5 W3 31.9(4) . .
O14 Na5 W3 76.4(5) . .
O3 Na5 W3 34.3(4) . .
O86 Na5 W3 91.8(6) . .
W2 Na5 W3 56.9(2) . .
W4 Na5 W3 64.2(2) . .
W12 Na5 W3 91.7(3) . .
O95 Na5 Na20 122.9(12) 2_566 2_656
O28W Na5 Na20 36.9(14) . 2_656
O3W Na5 Na20 117.3(16) 2_566 2_656
O60 Na5 Na20 88.0(11) . 2_656
O14 Na5 Na20 127.8(12) . 2_656
O3 Na5 Na20 52.3(11) . 2_656
O86 Na5 Na20 90.7(12) . 2_656
W2 Na5 Na20 117.3(10) . 2_656
W4 Na5 Na20 62.2(10) . 2_656
W12 Na5 Na20 119.9(11) . 2_656
W3 Na5 Na20 60.4(10) . 2_656
O19W Na6 O11W 92.7(13) . .
O19W Na6 O84 102.5(12) . 1_554
O11W Na6 O84 159.0(10) . 1_554
O19W Na6 O14W 172.7(13) . .
O11W Na6 O14W 80.1(8) . .
O84 Na6 O14W 84.0(8) 1_554 .
O19W Na6 O118 95.8(13) . 2_565
O11W Na6 O118 85.3(9) . 2_565
O84 Na6 O118 107.2(10) 1_554 2_565
O14W Na6 O118 85.2(8) . 2_565
O19W Na6 O13W 97.5(14) . .
O11W Na6 O13W 81.0(9) . .
O84 Na6 O13W 82.7(8) 1_554 .
O14W Na6 O13W 80.0(8) . .
O118 Na6 O13W 161.3(9) 2_565 .
O19W Na6 Na5A 58(2) . 2_565
O11W Na6 Na5A 122.9(16) . 2_565
O84 Na6 Na5A 77.9(16) 1_554 2_565
O14W Na6 Na5A 127.1(17) . 2_565
O118 Na6 Na5A 54.7(15) 2_565 2_565
O13W Na6 Na5A 144.0(15) . 2_565
O19W Na6 Na5B 73.7(16) . 2_565
O11W Na6 Na5B 132.3(13) . 2_565
O84 Na6 Na5B 66.9(12) 1_554 2_565
O14W Na6 Na5B 112.3(14) . 2_565
O118 Na6 Na5B 52.3(12) 2_565 2_565
O13W Na6 Na5B 144.9(12) . 2_565
Na5A Na6 Na5B 16.2(16) 2_565 2_565
O96 Na7 O38 167.9(10) . .
O96 Na7 O5W 82.7(13) . .
O38 Na7 O5W 109.4(13) . .
O96 Na7 O1W 99.6(10) . .
O38 Na7 O1W 72.3(9) . .
O5W Na7 O1W 138.5(13) . .
O96 Na7 O3W 93.0(14) . .
O38 Na7 O3W 92.1(13) . .
O5W Na7 O3W 71.3(16) . .
O1W Na7 O3W 67.3(13) . .
O37W Na8 O17 89.2(11) . 2_565
O37W Na8 O36W 85.0(14) . .
O17 Na8 O36W 136.3(11) 2_565 .
O37W Na8 O50 151.4(12) . 2_565
O17 Na8 O50 74.3(8) 2_565 2_565
O36W Na8 O50 123.0(12) . 2_565
O37W Na8 O77 127.8(11) . 2_565
O17 Na8 O77 62.2(7) 2_565 2_565
O36W Na8 O77 88.0(11) . 2_565
O50 Na8 O77 64.6(6) 2_565 2_565
O37W Na8 O9 90.2(10) . 2_565
O17 Na8 O9 60.7(7) 2_565 2_565
O36W Na8 O9 162.1(11) . 2_565
O50 Na8 O9 61.5(7) 2_565 2_565
O77 Na8 O9 108.4(8) 2_565 2_565
O37W Na8 W11 123.5(10) . 2_565
O17 Na8 W11 73.4(6) 2_565 2_565
O36W Na8 W11 142.6(11) . 2_565
O50 Na8 W11 29.7(4) 2_565 2_565
O77 Na8 W11 90.8(6) 2_565 2_565
O9 Na8 W11 34.3(5) 2_565 2_565
O37W Na8 W10 80.1(10) . 2_565
O17 Na8 W10 30.3(4) 2_565 2_565
O36W Na8 W10 159.4(11) . 2_565
O50 Na8 W10 73.9(6) 2_565 2_565
O77 Na8 W10 89.9(6) 2_565 2_565
O9 Na8 W10 33.0(5) 2_565 2_565
W11 Na8 W10 57.8(3) 2_565 2_565
O37W Na8 W1 103.0(10) . 2_565
O17 Na8 W1 33.4(4) 2_565 2_565
O36W Na8 W1 106.6(10) . 2_565
O50 Na8 W1 76.0(5) 2_565 2_565
O77 Na8 W1 31.8(5) 2_565 2_565
O9 Na8 W1 91.3(6) 2_565 2_565
W11 Na8 W1 91.0(3) 2_565 2_565
W10 Na8 W1 63.6(3) 2_565 2_565
O37W Na8 W8 158.7(10) . 2_565
O17 Na8 W8 73.6(5) 2_565 2_565
O36W Na8 W8 98.7(10) . 2_565
O50 Na8 W8 34.8(4) 2_565 2_565
O77 Na8 W8 32.4(5) 2_565 2_565
O9 Na8 W8 92.0(6) 2_565 2_565
W11 Na8 W8 64.0(2) 2_565 2_565
W10 Na8 W8 90.3(3) 2_565 2_565
W1 Na8 W8 55.82(18) 2_565 2_565
O73 Na9 O6W 157.8(11) . .
O73 Na9 O97 72.0(8) . .
O6W Na9 O97 91.7(11) . .
O73 Na9 O20 100.8(9) . .
O6W Na9 O20 100.6(10) . .
O97 Na9 O20 151.1(10) . .
O73 Na9 O4W 84.3(9) . .
O6W Na9 O4W 76.6(10) . .
O97 Na9 O4W 73.7(8) . .
O20 Na9 O4W 134.5(10) . .
O73 Na9 O2W 85.2(9) . .
O6W Na9 O2W 102.4(10) . .
O97 Na9 O2W 66.6(8) . .
O20 Na9 O2W 85.1(9) . .
O4W Na9 O2W 140.2(10) . .
O73 Na9 Na1A 138(2) . .
O6W Na9 Na1A 54(2) . .
O97 Na9 Na1A 89.9(19) . .
O20 Na9 Na1A 77.1(19) . .
O4W Na9 Na1A 127(2) . .
O2W Na9 Na1A 53(2) . .
O48W Na10 O49W 102(2) . .
O48W Na10 O34 173.6(18) . .
O49W Na10 O34 84.0(16) . .
O48W Na10 O70 98.7(16) . .
O49W Na10 O70 159.0(17) . .
O34 Na10 O70 75.1(8) . .
O48W Na10 O36 101.4(17) . .
O49W Na10 O36 101.8(16) . .
O34 Na10 O36 75.5(8) . .
O70 Na10 O36 73.8(8) . .
O48W Na10 Ni8 139.2(17) . .
O49W Na10 Ni8 85.7(15) . .
O34 Na10 Ni8 38.8(5) . .
O70 Na10 Ni8 78.5(7) . .
O36 Na10 Ni8 38.2(5) . .
O48W Na10 Ni10 136.2(16) . .
O49W Na10 Ni10 121.1(16) . .
O34 Na10 Ni10 37.9(5) . .
O70 Na10 Ni10 38.1(5) . .
O36 Na10 Ni10 77.1(6) . .
Ni8 Na10 Ni10 57.1(3) . .
O48W Na10 Ni7 96.7(17) . .
O49W Na10 Ni7 137.5(16) . .
O34 Na10 Ni7 77.4(7) . .
O70 Na10 Ni7 38.0(5) . .
O36 Na10 Ni7 36.6(4) . .
Ni8 Na10 Ni7 56.3(3) . .
Ni10 Na10 Ni7 56.0(3) . .
O48W Na10 Na14 76.9(17) . 2_556
O49W Na10 Na14 36.0(15) . 2_556
O34 Na10 Na14 109.4(9) . 2_556
O70 Na10 Na14 154.3(10) . 2_556
O36 Na10 Na14 131.8(9) . 2_556
Ni8 Na10 Na14 121.5(7) . 2_556
Ni10 Na10 Na14 136.3(8) . 2_556
Ni7 Na10 Na14 166.1(8) . 2_556
O35W Na11 O123 104.8(14) . .
O35W Na11 O12W 157.9(19) . .
O123 Na11 O12W 89.7(15) . .
O35W Na11 O32W 85.8(15) . .
O123 Na11 O32W 157.2(14) . .
O12W Na11 O32W 87.0(16) . .
O35W Na11 O108 81.2(14) . 2_556
O123 Na11 O108 96.2(10) . 2_556
O12W Na11 O108 80.6(14) . 2_556
O32W Na11 O108 105.5(13) . 2_556
O35W Na11 O17W 84.5(17) . .
O123 Na11 O17W 83.4(15) . .
O12W Na11 O17W 114.2(18) . .
O32W Na11 O17W 77.4(16) . .
O108 Na11 O17W 165.1(15) 2_556 .
O35W Na11 Na25 60.6(18) . .
O123 Na11 Na25 49.1(15) . .
O12W Na11 Na25 138(2) . .
O32W Na11 Na25 127.0(18) . .
O108 Na11 Na25 107.9(15) 2_556 .
O17W Na11 Na25 60.8(18) . .
O57 Na12 O54W 156(2) . .
O57 Na12 O75 70.9(8) . .
O54W Na12 O75 93.8(18) . .
O57 Na12 O35 99.2(9) . .
O54W Na12 O35 99.2(18) . .
O75 Na12 O35 164.3(12) . .
O57 Na12 O21W 88.8(10) . .
O54W Na12 O21W 104(2) . .
O75 Na12 O21W 73.0(9) . .
O35 Na12 O21W 95.2(10) . .
O57 Na12 Ni2 35.7(5) . .
O54W Na12 Ni2 128.1(17) . .
O75 Na12 Ni2 35.4(6) . .
O35 Na12 Ni2 132.7(9) . .
O21W Na12 Ni2 75.9(8) . .
O57 Na12 Na24 97.6(11) . .
O54W Na12 Na24 59(2) . .
O75 Na12 Na24 60.9(10) . .
O35 Na12 Na24 134.0(12) . .
O21W Na12 Na24 127.7(12) . .
Ni2 Na12 Na24 79.9(9) . .
O74 Na13 O23W 147.1(13) 2_656 2_656
O74 Na13 O12 107.4(11) 2_656 2_656
O23W Na13 O12 85.1(11) 2_656 2_656
O74 Na13 O24W 71.6(10) 2_656 .
O23W Na13 O24W 76.8(11) 2_656 .
O12 Na13 O24W 128.2(13) 2_656 .
O74 Na13 O40 138.8(12) 2_656 2_656
O23W Na13 O40 73.9(9) 2_656 2_656
O12 Na13 O40 69.2(8) 2_656 2_656
O24W Na13 O40 144.2(13) . 2_656
O74 Na13 O18W 88.4(10) 2_656 .
O23W Na13 O18W 98.2(12) 2_656 .
O12 Na13 O18W 145.5(12) 2_656 .
O24W Na13 O18W 85.6(11) . .
O40 Na13 O18W 78.7(9) 2_656 .
O74 Na13 O21W 78.1(10) 2_656 2_656
O23W Na13 O21W 134.2(12) 2_656 2_656
O12 Na13 O21W 85.4(10) 2_656 2_656
O24W Na13 O21W 139.9(12) . 2_656
O40 Na13 O21W 60.8(8) 2_656 2_656
O18W Na13 O21W 67.7(10) . 2_656
O74 Na13 B3 86.4(11) 2_656 2_656
O23W Na13 B3 101.1(13) 2_656 2_656
O12 Na13 B3 21.3(8) 2_656 2_656
O24W Na13 B3 118.6(13) . 2_656
O40 Na13 B3 87.2(10) 2_656 2_656
O18W Na13 B3 151.9(13) . 2_656
O21W Na13 B3 84.2(11) 2_656 2_656
O74 Na13 Na2A 131.1(11) 2_656 2_656
O23W Na13 Na2A 39.8(9) 2_656 2_656
O12 Na13 Na2A 49.2(8) 2_656 2_656
O24W Na13 Na2A 91.2(11) . 2_656
O40 Na13 Na2A 79.4(8) 2_656 2_656
O18W Na13 Na2A 136.9(11) . 2_656
O21W Na13 Na2A 128.9(10) 2_656 2_656
B3 Na13 Na2A 61.8(10) 2_656 2_656
O74 Na13 Ni5 130.2(10) 2_656 2_656
O23W Na13 Ni5 76.6(8) 2_656 2_656
O12 Na13 Ni5 34.5(6) 2_656 2_656
O24W Na13 Ni5 149.6(11) . 2_656
O40 Na13 Ni5 34.7(5) 2_656 2_656
O18W Na13 Ni5 112.6(9) . 2_656
O21W Na13 Ni5 70.5(7) 2_656 2_656
B3 Na13 Ni5 53.6(8) 2_656 2_656
Na2A Na13 Ni5 58.8(6) 2_656 2_656
O74 Na13 Na2 75.4(7) 2_656 .
O23W Na13 Na2 87.8(9) 2_656 .
O12 Na13 Na2 170.1(11) 2_656 .
O24W Na13 Na2 42.9(8) . .
O40 Na13 Na2 115.3(9) 2_656 .
O18W Na13 Na2 42.7(7) . .
O21W Na13 Na2 104.6(9) 2_656 .
B3 Na13 Na2 157.4(10) 2_656 .
Na2A Na13 Na2 121.7(9) 2_656 .
Ni5 Na13 Na2 148.9(7) 2_656 .
O74 Na13 Na2B 119.1(10) 2_656 2_656
O23W Na13 Na2B 34.9(9) 2_656 2_656
O12 Na13 Na2B 72.1(9) 2_656 2_656
O24W Na13 Na2B 65.4(9) . 2_656
O40 Na13 Na2B 99.4(9) 2_656 2_656
O18W Na13 Na2B 127.1(11) . 2_656
O21W Na13 Na2B 154.7(10) 2_656 2_656
B3 Na13 Na2B 78.9(11) 2_656 2_656
Na2A Na13 Na2B 25.9(7) 2_656 2_656
Ni5 Na13 Na2B 84.3(6) 2_656 2_656
Na2 Na13 Na2B 98.1(7) . 2_656
O51W Na14 O49W 141(2) . 2_556
O51W Na14 O41W 79(2) . .
O49W Na14 O41W 97(2) 2_556 .
O51W Na14 O47W 69(2) . .
O49W Na14 O47W 78(2) 2_556 .
O41W Na14 O47W 115.5(19) . .
O51W Na14 O71 86(2) . .
O49W Na14 O71 116(2) 2_556 .
O41W Na14 O71 141.9(18) . .
O47W Na14 O71 90.9(16) . .
O51W Na14 O63 73.9(19) . .
O49W Na14 O63 145.6(19) 2_556 .
O41W Na14 O63 89.2(16) . .
O47W Na14 O63 129.0(18) . .
O71 Na14 O63 52.9(9) . .
O51W Na14 B2 89(2) . .
O49W Na14 B2 127(2) 2_556 .
O41W Na14 B2 114.3(19) . .
O47W Na14 B2 119.3(19) . .
O71 Na14 B2 29.8(10) . .
O63 Na14 B2 27.1(10) . .
O51W Na14 Na10 158(2) . 2_556
O49W Na14 Na10 37.4(15) 2_556 2_556
O41W Na14 Na10 120.8(16) . 2_556
O47W Na14 Na10 93.3(16) . 2_556
O71 Na14 Na10 81.8(10) . 2_556
O63 Na14 Na10 112.0(10) . 2_556
B2 Na14 Na10 89.4(12) . 2_556
O62 Na15 O114 145.2(15) . .
O62 Na15 O52W 94(2) . .
O114 Na15 O52W 87(2) . .
O62 Na15 O100 71.3(11) . .
O114 Na15 O100 106.5(12) . .
O52W Na15 O100 165(2) . .
O62 Na15 O2W 66.9(10) . .
O114 Na15 O2W 78.4(10) . .
O52W Na15 O2W 87(2) . .
O100 Na15 O2W 89.3(12) . .
O62 Na15 Ni9 35.9(7) . .
O114 Na15 Ni9 131.3(11) . .
O52W Na15 Ni9 130(2) . .
O100 Na15 Ni9 35.5(6) . .
O2W Na15 Ni9 73.8(9) . .
O16 Na16 O43W 172(2) 1_554 .
O16 Na16 O5 91.4(14) 1_554 .
O43W Na16 O5 85.2(19) . .
O16 Na16 O4W 98.3(15) 1_554 2_565
O43W Na16 O4W 74.0(19) . 2_565
O5 Na16 O4W 83.8(14) . 2_565
O16 Na16 O58W 81(2) 1_554 .
O43W Na16 O58W 101(3) . .
O5 Na16 O58W 169(2) . .
O4W Na16 O58W 90(2) 2_565 .
O16 Na16 Na1 48.3(8) 1_554 .
O43W Na16 Na1 126(2) . .
O5 Na16 Na1 45.6(8) . .
O4W Na16 Na1 79.2(12) 2_565 .
O58W Na16 Na1 125(2) . .
O16 Na16 Na17 94.0(13) 1_554 .
O43W Na16 Na17 92.3(19) . .
O5 Na16 Na17 75.6(12) . .
O4W Na16 Na17 156.2(16) 2_565 .
O58W Na16 Na17 112(2) . .
Na1 Na16 Na17 94.3(11) . .
O8W Na17 O48 145(2) . .
O8W Na17 O102 141(2) . .
O48 Na17 O102 63.4(10) . .
O8W Na17 O28 94(2) . .
O48 Na17 O28 74.8(10) . .
O102 Na17 O28 63.9(10) . .
O8W Na17 O120 85.9(19) . .
O48 Na17 O120 59.7(9) . .
O102 Na17 O120 107.3(12) . .
O28 Na17 O120 60.7(10) . .
O8W Na17 W16 81.0(18) . .
O48 Na17 W16 73.4(9) . .
O102 Na17 W16 90.1(10) . .
O28 Na17 W16 29.5(6) . .
O120 Na17 W16 33.9(6) . .
O8W Na17 W11 116.3(19) . .
O48 Na17 W11 29.1(6) . .
O102 Na17 W11 89.5(10) . .
O28 Na17 W11 73.7(9) . .
O120 Na17 W11 33.1(6) . .
W16 Na17 W11 58.0(5) . .
O8W Na17 W14 169(2) . .
O48 Na17 W14 35.1(6) . .
O102 Na17 W14 31.2(7) . .
O28 Na17 W14 75.4(8) . .
O120 Na17 W14 91.2(9) . .
W16 Na17 W14 90.8(7) . .
W11 Na17 W14 63.9(5) . .
O8W Na17 W27 113.5(19) . .
O48 Na17 W27 75.8(9) . .
O102 Na17 W27 32.3(7) . .
O28 Na17 W27 34.9(6) . .
O120 Na17 W27 91.9(10) . .
W16 Na17 W27 64.1(6) . .
W11 Na17 W27 91.2(7) . .
W14 Na17 W27 56.0(4) . .
O8W Na17 Na16 99.9(19) . .
O48 Na17 Na16 71.4(11) . .
O102 Na17 Na16 118.2(13) . .
O28 Na17 Na16 138.4(14) . .
O120 Na17 Na16 81.3(11) . .
W16 Na17 Na16 115.2(11) . .
W11 Na17 Na16 65.0(8) . .
W14 Na17 Na16 89.9(9) . .
W27 Na17 Na16 145.3(11) . .
O57W Na18 O66 106.2(17) 2_556 .
O57W Na18 O82 111.0(16) 2_556 2_556
O66 Na18 O82 122.3(12) . 2_556
O57W Na18 Na2A 31.3(13) 2_556 2_556
O66 Na18 Na2A 114.0(11) . 2_556
O82 Na18 Na2A 82.4(9) 2_556 2_556
O104 Na19 O32W 90.7(16) 1_455 .
O104 Na19 O33W 79.9(15) 1_455 1_455
O32W Na19 O33W 83.5(16) . 1_455
O104 Na19 O53W 88.7(19) 1_455 .
O32W Na19 O53W 176(2) . .
O33W Na19 O53W 92.0(19) 1_455 .
Na22 Na20 O16W 93(3) 2_556 .
Na22 Na20 O28W 120(4) 2_556 2_656
O16W Na20 O28W 143(3) . 2_656
Na22 Na20 Na5B 88(4) 2_556 1_645
O16W Na20 Na5B 88(3) . 1_645
O28W Na20 Na5B 76(3) 2_656 1_645
Na22 Na20 O111 87(3) 2_556 2_656
O16W Na20 O111 102(3) . 2_656
O28W Na20 O111 99(3) 2_656 2_656
Na5B Na20 O111 169(4) 1_645 2_656
Na22 Na20 Na5A 93(3) 2_556 1_645
O16W Na20 Na5A 79(3) . 1_645
O28W Na20 Na5A 81(2) 2_656 1_645
Na5B Na20 Na5A 11(2) 1_645 1_645
O111 Na20 Na5A 179(3) 2_656 1_645
Na22 Na20 W3 111(3) 2_556 2_656
O16W Na20 W3 93(2) . 2_656
O28W Na20 W3 93(2) 2_656 2_656
Na5B Na20 W3 162(3) 1_645 2_656
O111 Na20 W3 25.1(8) 2_656 2_656
Na5A Na20 W3 156(2) 1_645 2_656
Na22 Na20 Na21 66(3) 2_556 .
O16W Na20 Na21 48.5(19) . .
O28W Na20 Na21 159(3) 2_656 .
Na5B Na20 Na21 125(3) 1_645 .
O111 Na20 Na21 61.0(16) 2_656 .
Na5A Na20 Na21 119(2) 1_645 .
W3 Na20 Na21 67.6(14) 2_656 .
Na22 Na20 Na5 134(4) 2_556 2_656
O16W Na20 Na5 128(3) . 2_656
O28W Na20 Na5 37.2(15) 2_656 2_656
Na5B Na20 Na5 110(2) 1_645 2_656
O111 Na20 Na5 68.0(14) 2_656 2_656
Na5A Na20 Na5 112(2) 1_645 2_656
W3 Na20 Na5 55.9(9) 2_656 2_656
Na21 Na20 Na5 123(2) . 2_656
O60W Na21 O35W 102(3) 2_556 2_556
O60W Na21 O16W 102(3) 2_556 .
O35W Na21 O16W 148(3) 2_556 .
O60W Na21 O31W 110(3) 2_556 .
O35W Na21 O31W 87.3(19) 2_556 .
O16W Na21 O31W 65.2(18) . .
O60W Na21 O61 148(3) 2_556 2_656
O35W Na21 O61 104(2) 2_556 2_656
O16W Na21 O61 63.5(17) . 2_656
O31W Na21 O61 91.0(19) . 2_656
O60W Na21 Na25 44(3) 2_556 2_556
O35W Na21 Na25 67(2) 2_556 2_556
O16W Na21 Na25 121(3) . 2_556
O31W Na21 Na25 82(2) . 2_556
O61 Na21 Na25 168(3) 2_656 2_556
O60W Na21 Na22 46(3) 2_556 2_556
O35W Na21 Na22 133(3) 2_556 2_556
O16W Na21 Na22 59(2) . 2_556
O31W Na21 Na22 78(2) . 2_556
O61 Na21 Na22 121(2) 2_656 2_556
Na25 Na21 Na22 67(2) 2_556 2_556
O60W Na21 Na20 66(3) 2_556 .
O35W Na21 Na20 165(3) 2_556 .
O16W Na21 Na20 38.0(16) . .
O31W Na21 Na20 88.9(19) . .
O61 Na21 Na20 90.8(17) 2_656 .
Na25 Na21 Na20 98(2) 2_556 .
Na22 Na21 Na20 32.3(16) 2_556 .
O60W Na21 Na2B 112(3) 2_556 .
O35W Na21 Na2B 116(2) 2_556 .
O16W Na21 Na2B 34.5(13) . .
O31W Na21 Na2B 30.9(10) . .
O61 Na21 Na2B 73.7(14) 2_656 .
Na25 Na21 Na2B 104(2) 2_556 .
Na22 Na21 Na2B 67.4(17) 2_556 .
Na20 Na21 Na2B 64.4(14) . .
Na20 Na22 O60W 102(4) 2_556 .
Na20 Na22 Na5B 52(3) 2_556 2_466
O60W Na22 Na5B 152(4) . 2_466
Na20 Na22 Na21 82(3) 2_556 2_556
O60W Na22 Na21 42(3) . 2_556
Na5B Na22 Na21 114(3) 2_466 2_556
Na20 Na22 Na25 135(4) 2_556 .
O60W Na22 Na25 37(3) . .
Na5B Na22 Na25 155(3) 2_466 .
Na21 Na22 Na25 55(2) 2_556 .
Na20 Na22 Na4A 96(3) 2_556 .
O60W Na22 Na4A 154(4) . .
Na5B Na22 Na4A 53(2) 2_466 .
Na21 Na22 Na4A 161(3) 2_556 .
Na25 Na22 Na4A 129(3) . .
Na20 Na22 Na4B 113(3) 2_556 .
O60W Na22 Na4B 141(3) . .
Na5B Na22 Na4B 67.4(19) 2_466 .
Na21 Na22 Na4B 156(3) 2_556 .
Na25 Na22 Na4B 113(2) . .
Na4A Na22 Na4B 16.7(15) . .
Na20 Na22 Na5A 57(3) 2_556 2_466
O60W Na22 Na5A 151(4) . 2_466
Na5B Na22 Na5A 8.9(17) 2_466 2_466
Na21 Na22 Na5A 110(3) 2_556 2_466
Na25 Na22 Na5A 146(3) . 2_466
Na4A Na22 Na5A 55(2) . 2_466
Na4B Na22 Na5A 67.7(18) . 2_466
O59W Na23 Na25 98(3) . .
O77 Na24 Na1B 82.1(18) . 2_565
O77 Na24 Na1A 73(2) . 2_565
Na1B Na24 Na1A 10.6(19) 2_565 2_565
O77 Na24 Na12 82.0(16) . .
Na1B Na24 Na12 149(2) 2_565 .
Na1A Na24 Na12 140(2) 2_565 .
O60W Na25 O123 130(4) . .
O60W Na25 Na21 44(3) . 2_556
O123 Na25 Na21 91(3) . 2_556
O60W Na25 Na23 151(5) . .
O123 Na25 Na23 74(2) . .
Na21 Na25 Na23 164(3) 2_556 .
O60W Na25 Na22 40(3) . .
O123 Na25 Na22 102(3) . .
Na21 Na25 Na22 58(2) 2_556 .
Na23 Na25 Na22 130(3) . .
O60W Na25 Na11 119(4) . .
O123 Na25 Na11 38.6(12) . .
Na21 Na25 Na11 75(2) 2_556 .
Na23 Na25 Na11 90(2) . .
Na22 Na25 Na11 119(3) . .
Na1B Na1A O59 105(9) . 2_565
Na1B Na1A O90 101(9) . .
O59 Na1A O90 119(4) 2_565 .
Na1B Na1A O6W 152(10) . .
O59 Na1A O6W 62(3) 2_565 .
O90 Na1A O6W 107(4) . .
Na1B Na1A O2W 102(8) . .
O59 Na1A O2W 148(5) 2_565 .
O90 Na1A O2W 72(3) . .
O6W Na1A O2W 86(3) . .
Na1B Na1A O59 135(9) . .
O59 Na1A O59 65(3) 2_565 .
O90 Na1A O59 58(2) . .
O6W Na1A O59 65(3) . .
O2W Na1A O59 107(4) . .
Na1B Na1A Na9 150(9) . .
O59 Na1A Na9 101(4) 2_565 .
O90 Na1A Na9 80(3) . .
O6W Na1A Na9 39.6(16) . .
O2W Na1A Na9 49.4(18) . .
O59 Na1A Na9 71(3) . .
Na1B Na1A W8 128(9) . .
O59 Na1A W8 94(4) 2_565 .
O90 Na1A W8 31.4(13) . .
O6W Na1A W8 79(3) . .
O2W Na1A W8 83(3) . .
O59 Na1A W8 29.0(12) . .
Na9 Na1A W8 64(2) . .
Na1B Na1A Na24 36(7) . 2_565
O59 Na1A Na24 69(3) 2_565 2_565
O90 Na1A Na24 121(3) . 2_565
O6W Na1A Na24 124(4) . 2_565
O2W Na1A Na24 134(4) . 2_565
O59 Na1A Na24 117(3) . 2_565
Na9 Na1A Na24 159(4) . 2_565
W8 Na1A Na24 133(3) . 2_565
Na1A Na1B O36W 104(8) . .
Na1A Na1B O101 117(8) . .
O36W Na1B O101 129(2) . .
Na1A Na1B O59 55(8) . 2_565
O36W Na1B O59 95(2) . 2_565
O101 Na1B O59 133(2) . 2_565
Na1A Na1B Na24 134(8) . 2_565
O36W Na1B Na24 73.8(19) . 2_565
O101 Na1B Na24 96.6(19) . 2_565
O59 Na1B Na24 78.9(18) 2_565 2_565
Na2B Na2A O57W 95(2) . .
Na2B Na2A O23W 77.8(16) . .
O57W Na2A O23W 169(2) . .
Na2B Na2A O79 143(2) . .
O57W Na2A O79 99.0(18) . .
O23W Na2A O79 82.6(13) . .
Na2B Na2A O12 136.1(18) . .
O57W Na2A O12 103(2) . .
O23W Na2A O12 87.5(13) . .
O79 Na2A O12 72.9(11) . .
Na2B Na2A O40W 55.6(15) . .
O57W Na2A O40W 89.8(19) . .
O23W Na2A O40W 92.6(14) . .
O79 Na2A O40W 157.0(17) . .
O12 Na2A O40W 84.4(13) . .
Na2B Na2A O31W 55.0(15) . .
O57W Na2A O31W 90(2) . .
O23W Na2A O31W 79.7(14) . .
O79 Na2A O31W 91.1(13) . .
O12 Na2A O31W 160.7(15) . .
O40W Na2A O31W 110.3(15) . .
Na2B Na2A Na13 99.1(15) . 2_656
O57W Na2A Na13 145(2) . 2_656
O23W Na2A Na13 44.9(10) . 2_656
O79 Na2A Na13 88.3(11) . 2_656
O12 Na2A Na13 46.7(8) . 2_656
O40W Na2A Na13 72.9(11) . 2_656
O31W Na2A Na13 124.3(13) . 2_656
Na2B Na2A Ni5 160.1(17) . .
O57W Na2A Ni5 104.8(18) . .
O23W Na2A Ni5 82.7(11) . .
O79 Na2A Ni5 35.6(7) . .
O12 Na2A Ni5 37.3(6) . .
O40W Na2A Ni5 121.5(13) . .
O31W Na2A Ni5 125.7(11) . .
Na13 Na2A Ni5 63.2(6) 2_656 .
Na2B Na2A Na18 112.7(16) . 2_556
O57W Na2A Na18 40.7(16) . 2_556
O23W Na2A Na18 135.0(13) . 2_556
O79 Na2A Na18 62.8(9) . 2_556
O12 Na2A Na18 107.0(11) . 2_556
O40W Na2A Na18 130.3(13) . 2_556
O31W Na2A Na18 73.5(10) . 2_556
Na13 Na2A Na18 147.6(11) 2_656 2_556
Ni5 Na2A Na18 84.4(7) . 2_556
Na2A Na2B O40W 80.8(19) . .
Na2A Na2B O31W 83.7(17) . .
O40W Na2B O31W 163(2) . .
Na2A Na2B O4 134(2) . 2_556
O40W Na2B O4 104.2(17) . 2_556
O31W Na2B O4 81.5(15) . 2_556
Na2A Na2B O16W 131(2) . .
O40W Na2B O16W 113.5(19) . .
O31W Na2B O16W 82.5(18) . .
O4 Na2B O16W 88.9(18) 2_556 .
Na2A Na2B O23W 57.7(14) . .
O40W Na2B O23W 94.9(17) . .
O31W Na2B O23W 83.1(15) . .
O4 Na2B O23W 158.6(18) 2_556 .
O16W Na2B O23W 74.4(16) . .
Na2A Na2B O57W 47.1(16) . .
O40W Na2B O57W 81.1(18) . .
O31W Na2B O57W 82.8(16) . .
O4 Na2B O57W 88.4(17) 2_556 .
O16W Na2B O57W 165(2) . .
O23W Na2B O57W 104.4(17) . .
Na2A Na2B Na5A 148(2) . 1_645
O40W Na2B Na5A 67.4(19) . 1_645
O31W Na2B Na5A 127(2) . 1_645
O4 Na2B Na5A 54.1(15) 2_556 1_645
O16W Na2B Na5A 70.2(19) . 1_645
O23W Na2B Na5A 128.2(17) . 1_645
O57W Na2B Na5A 119(2) . 1_645
Na2A Na2B Na5B 163(2) . 1_645
O40W Na2B Na5B 82.3(17) . 1_645
O31W Na2B Na5B 112.8(18) . 1_645
O4 Na2B Na5B 49.3(13) 2_556 1_645
O16W Na2B Na5B 58.4(17) . 1_645
O23W Na2B Na5B 125.9(16) . 1_645
O57W Na2B Na5B 128.0(18) . 1_645
Na5A Na2B Na5B 15.3(14) 1_645 1_645
Na2A Na2B Na13 55.0(13) . 2_656
O40W Na2B Na13 61.8(13) . 2_656
O31W Na2B Na13 114.3(14) . 2_656
O4 Na2B Na13 163.8(13) 2_556 2_656
O16W Na2B Na13 89.7(16) . 2_656
O23W Na2B Na13 33.0(8) . 2_656
O57W Na2B Na13 96.8(15) . 2_656
Na5A Na2B Na13 110.4(15) 1_645 2_656
Na5B Na2B Na13 117.3(13) 1_645 2_656
Na2A Na2B Na21 108.7(18) . .
O40W Na2B Na21 153.1(17) . .
O31W Na2B Na21 41.5(13) . .
O4 Na2B Na21 87.2(14) 2_556 .
O16W Na2B Na21 41.3(14) . .
O23W Na2B Na21 71.4(13) . .
O57W Na2B Na21 124.2(16) . .
Na5A Na2B Na21 102.4(18) 1_645 .
Na5B Na2B Na21 87.3(15) 1_645 .
Na13 Na2B Na21 102.3(12) 2_656 .
Na4B Na4A Na4A 98(9) . 2_466
Na4B Na4A Na4B 126(7) . 2_466
Na4A Na4A Na4B 28(4) 2_466 2_466
Na4B Na4A O121 63(5) . .
Na4A Na4A O121 105(7) 2_466 .
Na4B Na4A O121 115(4) 2_466 .
Na4B Na4A Na5B 131(7) . 2_466
Na4A Na4A Na5B 126(7) 2_466 2_466
Na4B Na4A Na5B 100(4) 2_466 2_466
O121 Na4A Na5B 83(3) . 2_466
Na4B Na4A Na5A 130(7) . 2_466
Na4A Na4A Na5A 116(7) 2_466 2_466
Na4B Na4A Na5A 93(3) 2_466 2_466
O121 Na4A Na5A 73(3) . 2_466
Na5B Na4A Na5A 15.6(17) 2_466 2_466
Na4B Na4A Na22 89(6) . .
Na4A Na4A Na22 167(8) 2_466 .
Na4B Na4A Na22 143(4) 2_466 .
O121 Na4A Na22 89(3) . .
Na5B Na4A Na22 52(2) 2_466 .
Na5A Na4A Na22 65(2) 2_466 .
Na4A Na4B Na4A 54(7) . 2_466
Na4A Na4B O52 141(6) . .
Na4A Na4B O52 99(3) 2_466 .
Na4A Na4B O69 121(6) . .
Na4A Na4B O69 162(3) 2_466 .
O52 Na4B O69 74.7(11) . .
Na4A Na4B O121 94(6) . .
Na4A Na4B O121 102(3) 2_466 .
O52 Na4B O121 62.0(10) . .
O69 Na4B O121 60.5(10) . .
Na4A Na4B O94 156(6) . .
Na4A Na4B O94 132(3) 2_466 .
O52 Na4B O94 62.7(10) . .
O69 Na4B O94 61.0(11) . .
O121 Na4B O94 106.3(13) . .
Na4A Na4B Na4B 37(5) . 2_466
Na4A Na4B Na4B 17(3) 2_466 2_466
O52 Na4B Na4B 113.4(19) . 2_466
O69 Na4B Na4B 154(2) . 2_466
O121 Na4B Na4B 100.1(18) . 2_466
O94 Na4B Na4B 145(2) . 2_466
Na4A Na4B W17 164(6) . .
Na4A Na4B W17 110(3) 2_466 .
O52 Na4B W17 31.4(6) . .
O69 Na4B W17 74.1(9) . .
O121 Na4B W17 89.6(11) . .
O94 Na4B W17 34.1(7) . .
Na4B Na4B W17 126.3(18) 2_466 .
Na4A Na4B W26 139(6) . .
Na4A Na4B W26 164(3) 2_466 .
O52 Na4B W26 74.0(9) . .
O69 Na4B W26 30.5(6) . .
O121 Na4B W26 87.7(10) . .
O94 Na4B W26 32.7(7) . .
Na4B Na4B W26 171.0(19) 2_466 .
W17 Na4B W26 57.4(6) . .
Na4A Na4B W18 112(6) . .
Na4A Na4B W18 93(3) 2_466 .
O52 Na4B W18 33.2(7) . .
O69 Na4B W18 73.3(10) . .
O121 Na4B W18 31.6(6) . .
O94 Na4B W18 91.6(11) . .
Na4B Na4B W18 99.7(15) 2_466 .
W17 Na4B W18 64.2(6) . .
W26 Na4B W18 89.3(8) . .
Na4A Na4B W21 101(6) . .
Na4A Na4B W21 130(3) 2_466 .
O52 Na4B W21 73.7(9) . .
O69 Na4B W21 32.0(7) . .
O121 Na4B W21 31.0(6) . .
O94 Na4B W21 89.5(10) . .
Na4B Na4B W21 123.8(18) 2_466 .
W17 Na4B W21 89.6(8) . .
W26 Na4B W21 62.1(6) . .
W18 Na4B W21 54.7(5) . .
Na4A Na4B Na22 74(6) . .
Na4A Na4B Na22 127(3) 2_466 .
O52 Na4B Na22 130.9(16) . .
O69 Na4B Na22 56.2(13) . .
O121 Na4B Na22 89.9(16) . .
O94 Na4B Na22 92.1(15) . .
Na4B Na4B Na22 110.4(19) 2_466 .
W17 Na4B Na22 122.4(14) . .
W26 Na4B Na22 65.0(12) . .
W18 Na4B Na22 118.7(15) . .
W21 Na4B Na22 64.2(13) . .
Na5B Na5A O118 87(6) . .
Na5B Na5A O19W 140(8) . 2_565
O118 Na5A O19W 79(2) . 2_565
Na5B Na5A Na6 101(7) . 2_565
O118 Na5A Na6 48.2(13) . 2_565
O19W Na5A Na6 42.6(14) 2_565 2_565
Na5B Na5A Na20 26(6) . 1_465
O118 Na5A Na20 97(3) . 1_465
O19W Na5A Na20 119(3) 2_565 1_465
Na6 Na5A Na20 90(2) 2_565 1_465
Na5B Na5A Na4A 56(6) . 2_466
O118 Na5A Na4A 87(3) . 2_466
O19W Na5A Na4A 157(3) 2_565 2_466
Na6 Na5A Na4A 133(3) 2_565 2_466
Na20 Na5A Na4A 80(3) 1_465 2_466
Na5B Na5A Na2B 92(6) . 1_465
O118 Na5A Na2B 156(3) . 1_465
O19W Na5A Na2B 87(2) 2_565 1_465
Na6 Na5A Na2B 109(2) 2_565 1_465
Na20 Na5A Na2B 73.2(19) 1_465 1_465
Na4A Na5A Na2B 112(3) 2_466 1_465
Na5B Na5A Na22 28(5) . 2_466
O118 Na5A Na22 115(3) . 2_466
O19W Na5A Na22 143(3) 2_565 2_466
Na6 Na5A Na22 120(3) 2_565 2_466
Na20 Na5A Na22 30.4(17) 1_465 2_466
Na4A Na5A Na22 60(2) 2_466 2_466
Na2B Na5A Na22 66.9(18) 1_465 2_466
Na5A Na5B Na20 143(8) . 1_465
Na5A Na5B O118 72(6) . .
Na20 Na5B O118 118(3) 1_465 .
Na5A Na5B O4 83(6) . 2_466
Na20 Na5B O4 89(2) 1_465 2_466
O118 Na5B O4 153(3) . 2_466
Na5A Na5B O28W 137(7) . 2_566
Na20 Na5B O28W 51(2) 1_465 2_566
O118 Na5B O28W 70.2(17) . 2_566
O4 Na5B O28W 137(3) 2_466 2_566
Na5A Na5B Na22 143(7) . 2_466
Na20 Na5B Na22 40(2) 1_465 2_466
O118 Na5B Na22 145(3) . 2_466
O4 Na5B Na22 60.0(19) 2_466 2_466
O28W Na5B Na22 77(2) 2_566 2_466
Na5A Na5B Na4A 109(7) . 2_466
Na20 Na5B Na4A 106(4) 1_465 2_466
O118 Na5B Na4A 94(3) . 2_466
O4 Na5B Na4A 82(2) 2_466 2_466
O28W Na5B Na4A 93(3) 2_566 2_466
Na22 Na5B Na4A 74(3) 2_466 2_466
Na5A Na5B Na6 63(6) . 2_565
Na20 Na5B Na6 99(3) 1_465 2_565
O118 Na5B Na6 43.5(10) . 2_565
O4 Na5B Na6 133(2) 2_466 2_565
O28W Na5B Na6 76.5(17) 2_566 2_565
Na22 Na5B Na6 139(3) 2_466 2_565
Na4A Na5B Na6 138(3) 2_466 2_565
Na5A Na5B Na2B 73(6) . 1_465
Na20 Na5B Na2B 80(2) 1_465 1_465
O118 Na5B Na2B 138(3) . 1_465
O4 Na5B Na2B 37.1(11) 2_466 1_465
O28W Na5B Na2B 128(2) 2_566 1_465
Na22 Na5B Na2B 74(2) 2_466 1_465
Na4A Na5B Na2B 119(3) 2_466 1_465
Na6 Na5B Na2B 98.7(18) 2_565 1_465
Na5A Na5B Na4B 109(7) . 2_466
Na20 Na5B Na4B 102(3) 1_465 2_466
O118 Na5B Na4B 106(2) . 2_466
O4 Na5B Na4B 69.8(15) 2_466 2_466
O28W Na5B Na4B 100(2) 2_566 2_466
Na22 Na5B Na4B 66(2) 2_466 2_466
Na4A Na5B Na4B 12.4(18) 2_466 2_466
Na6 Na5B Na4B 149.4(19) 2_565 2_466
Na2B Na5B Na4B 106.8(16) 1_465 2_466
O29 Ni1 O56 97.1(7) . .
O29 Ni1 O124 81.6(7) . .
O56 Ni1 O124 88.4(8) . .
O29 Ni1 O35 92.7(7) . .
O56 Ni1 O35 94.4(8) . .
O124 Ni1 O35 173.9(8) . .
O29 Ni1 O38 175.7(7) . .
O56 Ni1 O38 85.6(8) . .
O124 Ni1 O38 95.3(7) . .
O35 Ni1 O38 90.4(7) . .
O29 Ni1 O83 100.7(7) . .
O56 Ni1 O83 161.1(8) . .
O124 Ni1 O83 100.3(7) . .
O35 Ni1 O83 78.6(7) . .
O38 Ni1 O83 76.9(7) . .
O29 Ni1 Ni10 42.7(5) . .
O56 Ni1 Ni10 77.8(6) . .
O124 Ni1 Ni10 43.9(5) . .
O35 Ni1 Ni10 131.5(5) . .
O38 Ni1 Ni10 135.5(5) . .
O83 Ni1 Ni10 120.0(5) . .
O18 Ni2 O20 173.8(8) . .
O18 Ni2 O27 80.4(8) . .
O20 Ni2 O27 93.9(9) . .
O18 Ni2 O75 98.2(8) . .
O20 Ni2 O75 87.3(9) . .
O27 Ni2 O75 175.9(7) . .
O18 Ni2 O57 86.5(7) . .
O20 Ni2 O57 96.8(7) . .
O27 Ni2 O57 99.1(7) . .
O75 Ni2 O57 84.7(7) . .
O18 Ni2 O22 101.3(7) . .
O20 Ni2 O22 77.2(7) . .
O27 Ni2 O22 99.8(7) . .
O75 Ni2 O22 76.7(7) . .
O57 Ni2 O22 160.6(7) . .
O18 Ni2 Ni8 43.8(5) . .
O20 Ni2 Ni8 132.0(6) . .
O27 Ni2 Ni8 42.6(6) . .
O75 Ni2 Ni8 137.7(6) . .
O57 Ni2 Ni8 76.8(5) . .
O22 Ni2 Ni8 121.0(5) . .
O18 Ni2 Na12 89.2(6) . .
O20 Ni2 Na12 96.8(7) . .
O27 Ni2 Na12 139.9(6) . .
O75 Ni2 Na12 43.6(6) . .
O57 Ni2 Na12 41.3(6) . .
O22 Ni2 Na12 120.3(6) . .
Ni8 Ni2 Na12 106.8(4) . .
O78 Ni3 O124 81.9(8) . .
O78 Ni3 O33 95.7(8) . .
O124 Ni3 O33 175.8(8) . .
O78 Ni3 O71 90.2(8) . .
O124 Ni3 O71 91.4(8) . .
O33 Ni3 O71 92.0(8) . .
O78 Ni3 O31 173.8(8) . .
O124 Ni3 O31 94.3(7) . .
O33 Ni3 O31 87.8(7) . .
O71 Ni3 O31 94.8(8) . .
O78 Ni3 O110 100.5(7) . .
O124 Ni3 O110 99.6(7) . .
O33 Ni3 O110 77.5(7) . .
O71 Ni3 O110 165.6(7) . .
O31 Ni3 O110 75.2(7) . .
O26 Ni4 O18 80.8(7) . .
O26 Ni4 O25 97.7(8) . .
O18 Ni4 O25 177.9(9) . .
O26 Ni4 O72 87.4(8) . .
O18 Ni4 O72 93.2(8) . .
O25 Ni4 O72 88.2(9) . .
O26 Ni4 O74 173.5(8) . .
O18 Ni4 O74 93.3(8) . .
O25 Ni4 O74 88.1(8) . .
O72 Ni4 O74 95.7(8) . .
O26 Ni4 O19 101.4(7) . .
O18 Ni4 O19 99.1(7) . .
O25 Ni4 O19 79.7(8) . .
O72 Ni4 O19 165.7(8) . .
O74 Ni4 O19 76.7(7) . .
O78 Ni5 O29 82.6(8) . .
O78 Ni5 O79 94.0(8) . .
O29 Ni5 O79 176.0(7) . .
O78 Ni5 O40 177.5(8) . .
O29 Ni5 O40 95.3(7) . .
O79 Ni5 O40 88.1(8) . .
O78 Ni5 O12 93.0(8) . .
O29 Ni5 O12 93.2(8) . .
O79 Ni5 O12 88.9(9) . .
O40 Ni5 O12 88.4(8) . .
O78 Ni5 O109 102.6(8) . .
O29 Ni5 O109 101.2(8) . .
O79 Ni5 O109 77.6(9) . .
O40 Ni5 O109 76.5(7) . .
O12 Ni5 O109 159.9(9) . .
O78 Ni5 Ni10 44.5(6) . .
O29 Ni5 Ni10 43.2(5) . .
O79 Ni5 Ni10 134.4(6) . .
O40 Ni5 Ni10 134.0(5) . .
O12 Ni5 Ni10 77.7(7) . .
O109 Ni5 Ni10 122.3(6) . .
O78 Ni5 Na2A 96.3(8) . .
O29 Ni5 Na2A 142.1(7) . .
O79 Ni5 Na2A 40.1(7) . .
O40 Ni5 Na2A 86.2(7) . .
O12 Ni5 Na2A 48.9(8) . .
O109 Ni5 Na2A 115.9(8) . .
Ni10 Ni5 Na2A 113.9(5) . .
O78 Ni5 Na13 135.6(7) . 2_656
O29 Ni5 Na13 96.9(6) . 2_656
O79 Ni5 Na13 87.0(7) . 2_656
O40 Ni5 Na13 45.8(6) . 2_656
O12 Ni5 Na13 42.6(7) . 2_656
O109 Ni5 Na13 120.8(7) . 2_656
Ni10 Ni5 Na13 109.2(4) . 2_656
Na2A Ni5 Na13 58.0(6) . 2_656
O46 Ni6 O73 87.9(8) . .
O46 Ni6 O55 80.5(7) . .
O73 Ni6 O55 99.0(8) . .
O46 Ni6 O97 97.3(7) . .
O73 Ni6 O97 83.6(8) . .
O55 Ni6 O97 176.4(8) . .
O46 Ni6 O96 173.7(7) . .
O73 Ni6 O96 93.6(8) . .
O55 Ni6 O96 93.2(7) . .
O97 Ni6 O96 88.9(7) . .
O46 Ni6 O68 102.4(7) . .
O73 Ni6 O68 159.3(8) . .
O55 Ni6 O68 100.3(7) . .
O97 Ni6 O68 77.4(7) . .
O96 Ni6 O68 78.1(8) . .
O55 Ni7 O46 80.1(7) . .
O55 Ni7 O36 168.2(7) . .
O46 Ni7 O36 89.2(7) . .
O55 Ni7 O44 81.4(7) . .
O46 Ni7 O44 79.7(7) . .
O36 Ni7 O44 101.7(7) . .
O55 Ni7 O70 98.6(7) . .
O46 Ni7 O70 175.7(7) . .
O36 Ni7 O70 92.5(7) . .
O44 Ni7 O70 96.1(7) . .
O55 Ni7 O99 96.9(7) . .
O46 Ni7 O99 103.1(7) . .
O36 Ni7 O99 80.6(6) . .
O44 Ni7 O99 176.5(6) . .
O70 Ni7 O99 81.0(7) . .
O55 Ni7 Na10 144.6(6) . .
O46 Ni7 Na10 134.1(6) . .
O36 Ni7 Na10 47.0(6) . .
O44 Ni7 Na10 94.7(6) . .
O70 Ni7 Na10 46.6(6) . .
O99 Ni7 Na10 84.9(6) . .
O27 Ni8 O18 79.6(8) . .
O27 Ni8 O36 96.9(7) . .
O18 Ni8 O36 174.9(6) . .
O27 Ni8 O26 80.1(7) . .
O18 Ni8 O26 78.3(7) . .
O36 Ni8 O26 97.5(7) . .
O27 Ni8 O34 168.7(8) . .
O18 Ni8 O34 89.9(8) . .
O36 Ni8 O34 93.8(7) . .
O26 Ni8 O34 102.0(7) . .
O27 Ni8 O99 98.1(7) . .
O18 Ni8 O99 103.5(7) . .
O36 Ni8 O99 80.6(7) . .
O26 Ni8 O99 177.3(7) . .
O34 Ni8 O99 80.2(7) . .
O27 Ni8 Ni9 42.9(5) . .
O18 Ni8 Ni9 92.2(5) . .
O36 Ni8 Ni9 82.8(4) . .
O26 Ni8 Ni9 42.8(5) . .
O34 Ni8 Ni9 142.9(5) . .
O99 Ni8 Ni9 134.8(5) . .
O27 Ni8 Ni2 43.0(5) . .
O18 Ni8 Ni2 42.4(6) . .
O36 Ni8 Ni2 135.9(5) . .
O26 Ni8 Ni2 92.8(5) . .
O34 Ni8 Ni2 125.7(6) . .
O99 Ni8 Ni2 87.2(5) . .
Ni9 Ni8 Ni2 76.33(13) . .
O27 Ni8 Na10 144.3(7) . .
O18 Ni8 Na10 133.6(7) . .
O36 Ni8 Na10 48.9(6) . .
O26 Ni8 Na10 92.9(6) . .
O34 Ni8 Na10 47.0(6) . .
O99 Ni8 Na10 87.3(6) . .
Ni9 Ni8 Na10 111.9(4) . .
Ni2 Ni8 Na10 171.7(4) . .
O26 Ni9 O100 93.7(8) . .
O26 Ni9 O27 81.7(8) . .
O100 Ni9 O27 93.6(7) . .
O26 Ni9 O62 177.9(8) . .
O100 Ni9 O62 88.1(8) . .
O27 Ni9 O62 97.1(8) . .
O26 Ni9 O76 94.0(8) . .
O100 Ni9 O76 89.2(7) . .
O27 Ni9 O76 174.9(9) . .
O62 Ni9 O76 87.2(8) . .
O26 Ni9 O24 100.8(7) . .
O100 Ni9 O24 161.2(7) . .
O27 Ni9 O24 100.3(7) . .
O62 Ni9 O24 77.7(7) . .
O76 Ni9 O24 78.0(7) . .
O26 Ni9 Ni8 44.7(5) . .
O100 Ni9 Ni8 77.7(5) . .
O27 Ni9 Ni8 42.6(6) . .
O62 Ni9 Ni8 134.9(6) . .
O76 Ni9 Ni8 134.4(6) . .
O24 Ni9 Ni8 121.1(4) . .
O26 Ni9 Na15 139.1(7) . .
O100 Ni9 Na15 45.5(8) . .
O27 Ni9 Na15 95.0(8) . .
O62 Ni9 Na15 42.7(7) . .
O76 Ni9 Na15 90.0(7) . .
O24 Ni9 Na15 119.8(6) . .
Ni8 Ni9 Na15 109.2(5) . .
O29 Ni10 O124 80.8(7) . .
O29 Ni10 O78 80.2(8) . .
O124 Ni10 O78 79.2(8) . .
O29 Ni10 O34 96.6(7) . .
O124 Ni10 O34 174.4(8) . .
O78 Ni10 O34 95.6(8) . .
O29 Ni10 O70 169.7(7) . .
O124 Ni10 O70 90.2(7) . .
O78 Ni10 O70 102.9(8) . .
O34 Ni10 O70 92.9(7) . .
O29 Ni10 O99 95.2(7) . .
O124 Ni10 O99 104.2(7) . .
O78 Ni10 O99 173.9(7) . .
O34 Ni10 O99 80.8(7) . .
O70 Ni10 O99 82.3(7) . .
O29 Ni10 Ni5 43.5(5) . .
O124 Ni10 Ni5 92.5(6) . .
O78 Ni10 Ni5 41.7(5) . .
O34 Ni10 Ni5 82.2(6) . .
O70 Ni10 Ni5 142.7(6) . .
O99 Ni10 Ni5 132.4(5) . .
O29 Ni10 Ni1 42.7(5) . .
O124 Ni10 Ni1 43.0(5) . .
O78 Ni10 Ni1 92.2(6) . .
O34 Ni10 Ni1 136.3(5) . .
O70 Ni10 Ni1 127.0(5) . .
O99 Ni10 Ni1 87.1(5) . .
Ni5 Ni10 Ni1 75.53(14) . .
O29 Ni10 Na10 142.2(6) . .
O124 Ni10 Na10 135.3(6) . .
O78 Ni10 Na10 94.3(7) . .
O34 Ni10 Na10 46.4(6) . .
O70 Ni10 Na10 47.8(6) . .
O99 Ni10 Na10 86.8(6) . .
Ni5 Ni10 Na10 111.8(4) . .
Ni1 Ni10 Na10 172.6(4) . .
O63 Ni11 O55 93.4(8) . .
O63 Ni11 O54 91.0(8) . .
O55 Ni11 O54 174.4(8) . .
O63 Ni11 O44 91.3(8) . .
O55 Ni11 O44 82.3(7) . .
O54 Ni11 O44 94.2(7) . .
O63 Ni11 O98 89.7(8) . .
O55 Ni11 O98 95.9(7) . .
O54 Ni11 O98 87.5(8) . .
O44 Ni11 O98 178.0(8) . .
O63 Ni11 O67 163.7(7) . .
O55 Ni11 O67 100.1(7) . .
O54 Ni11 O67 76.2(7) . .
O44 Ni11 O67 99.6(7) . .
O98 Ni11 O67 79.8(7) . .
O44 Ni12 O46 82.3(7) . .
O44 Ni12 O114 173.9(8) . .
O46 Ni12 O114 92.0(8) . .
O44 Ni12 O58 85.4(8) . .
O46 Ni12 O58 91.7(8) . .
O114 Ni12 O58 97.2(8) . .
O44 Ni12 O66 94.5(7) . .
O46 Ni12 O66 176.0(7) . .
O114 Ni12 O66 91.0(8) . .
O58 Ni12 O66 90.5(8) . .
O44 Ni12 O42 103.1(7) . .
O46 Ni12 O42 101.5(7) . .
O114 Ni12 O42 75.6(7) . .
O58 Ni12 O42 165.1(8) . .
O66 Ni12 O42 76.8(8) . .
W25 O2 W24 122.1(12) . .
W4 O3 W3 150.6(11) . .
W4 O3 Na5 106.2(8) . .
W3 O3 Na5 101.3(9) . .
W21 O4 Na2B 134.4(16) . 2_556
W21 O4 Na5B 127.5(18) . 2_466
Na2B O4 Na5B 93.6(17) 2_556 2_466
W11 O5 Na16 127.3(14) . .
W16 O6 W10 119.1(9) . .
W16 O6 Na4 98.7(9) . .
W10 O6 Na4 95.9(8) . .
W4 O7 W6 148.8(12) . .
W10 O9 W11 118.9(10) . .
W10 O9 Na8 100.5(8) . 2_565
W11 O9 Na8 98.0(8) . 2_565
W12 O10 W23 149.0(11) . .
W6 O11 W3 157.6(9) . .
B3 O12 Ni5 132(3) . .
B3 O12 Na13 113(2) . 2_656
Ni5 O12 Na13 102.8(11) . 2_656
B3 O12 Na2A 120(3) . .
Ni5 O12 Na2A 93.9(10) . .
Na13 O12 Na2A 84.1(11) 2_656 .
W10 O13 W13 150.1(12) . .
W10 O13 Na4 103.6(9) . .
W13 O13 Na4 103.6(9) . .
W12 O14 W2 151.2(11) . .
W12 O14 Na5 107.2(9) . .
W2 O14 Na5 99.8(8) . .
W13 O15 Na2 133.9(9) . 2_656
W12 O16 Na16 144.4(14) . 1_556
W12 O16 Na1 126.1(11) . 1_556
Na16 O16 Na1 85.8(10) 1_556 1_556
W10 O17 W1 150.1(12) . .
W10 O17 Na8 106.2(8) . 2_565
W1 O17 Na8 102.9(8) . 2_565
Ni2 O18 Ni4 130.0(9) . .
Ni2 O18 Ni8 93.9(8) . .
Ni4 O18 Ni8 95.5(8) . .
Si1 O19 Ni4 122.8(11) . .
Si1 O19 W13 126.7(12) . .
Ni4 O19 W13 90.1(7) . .
Si1 O19 W20 125.7(11) . .
Ni4 O19 W20 88.3(7) . .
W13 O19 W20 92.2(8) . .
W8 O20 Ni2 114.0(10) . .
W8 O20 Na9 130.5(11) . .
Ni2 O20 Na9 112.2(9) . .
Si1 O22 Ni2 122.3(11) . .
Si1 O22 W8 126.5(10) . .
Ni2 O22 W8 89.8(7) . .
Si1 O22 W1 126.1(11) . .
Ni2 O22 W1 89.4(6) . .
W8 O22 W1 91.9(7) . .
W20 O23 W13 119.2(9) . .
W20 O23 Na4 101.1(8) . .
W13 O23 Na4 101.2(8) . .
Si1 O24 Ni9 122.5(8) . .
Si1 O24 W14 127.6(10) . .
Ni9 O24 W14 89.6(6) . .
Si1 O24 W27 125.6(9) . .
Ni9 O24 W27 89.2(6) . .
W14 O24 W27 91.1(6) . .
W20 O25 Ni4 110.3(11) . .
Ni4 O26 Ni9 129.3(9) . .
Ni4 O26 Ni8 95.5(7) . .
Ni9 O26 Ni8 92.5(7) . .
Ni8 O27 Ni9 94.4(9) . .
Ni8 O27 Ni2 94.4(8) . .
Ni9 O27 Ni2 129.3(9) . .
W16 O28 W27 150.9(11) . .
W16 O28 Na17 106.5(11) . .
W27 O28 Na17 100.8(11) . .
Ni10 O29 Ni1 94.6(7) . .
Ni10 O29 Ni5 93.3(7) . .
Ni1 O29 Ni5 126.8(8) . .
Si1 O30 W16 127.2(12) . .
Si1 O30 W10 121.4(10) . .
W16 O30 W10 93.3(7) . .
Si1 O30 W11 121.5(11) . .
W16 O30 W11 93.5(6) . .
W10 O30 W11 90.9(7) . .
W23 O31 Ni3 113.5(9) . .
W16 O32 W20 151.1(11) . .
W16 O32 Na4 105.5(9) . .
W20 O32 Na4 102.4(9) . .
W19 O33 Ni3 114.9(10) . .
B3 O34 Ni10 124(2) . .
B3 O34 Ni8 119(2) . .
Ni10 O34 Ni8 100.4(8) . .
B3 O34 Na10 118(2) . .
Ni10 O34 Na10 95.7(8) . .
Ni8 O34 Na10 94.2(9) . .
W3 O35 Ni1 112.0(9) . .
W3 O35 Na12 129.8(10) . .
Ni1 O35 Na12 111.9(10) . .
B1 O36 Ni7 125(2) . .
B1 O36 Ni8 123.9(19) . .
Ni7 O36 Ni8 101.4(7) . .
B1 O36 Na10 109(2) . .
Ni7 O36 Na10 96.4(7) . .
Ni8 O36 Na10 92.8(8) . .
Si2 O37 W4 124.9(9) . .
Si2 O37 W15 124.1(10) . .
W4 O37 W15 92.5(7) . .
Si2 O37 W12 122.5(10) . .
W4 O37 W12 91.9(6) . .
W15 O37 W12 91.5(6) . .
W2 O38 Ni1 113.6(10) . .
W2 O38 Na7 146.6(10) . .
Ni1 O38 Na7 99.8(7) . .
W15 O39 W19 151.3(10) . .
W6 O40 Ni5 112.7(8) . .
W6 O40 Na13 145.1(10) . 2_656
Ni5 O40 Na13 99.5(9) . 2_656
W15 O41 W9 147.5(11) . .
Si3 O42 Ni12 123.3(10) . .
Si3 O42 W25 125.2(10) . .
Ni12 O42 W25 91.3(7) . .
Si3 O42 W24 123.2(11) . .
Ni12 O42 W24 91.5(6) . .
W25 O42 W24 92.9(6) . .
W15 O43 W12 121.1(9) . .
Ni12 O44 Ni11 126.2(10) . .
Ni12 O44 Ni7 94.2(7) . .
Ni11 O44 Ni7 91.8(7) . .
W4 O45 W15 121.0(10) . .
Ni12 O46 Ni6 127.8(9) . .
Ni12 O46 Ni7 95.5(7) . .
Ni6 O46 Ni7 94.5(7) . .
W5 O47 W7 119.5(10) . .
W5 O47 Na1 112.7(8) . 2_565
W7 O47 Na1 127.5(9) . 2_565
W11 O48 W14 149.4(11) . .
W11 O48 Na17 108.1(11) . .
W14 O48 Na17 100.7(11) . .
W17 O49 W5 149.5(13) . .
W11 O50 W8 150.7(11) . .
W11 O50 Na8 105.4(8) . 2_565
W8 O50 Na8 101.1(8) . 2_565
W5 O51 W18 157.5(10) . .
W17 O52 W18 149.1(9) . .
W17 O52 Na4B 104.1(12) . .
W18 O52 Na4B 104.0(12) . .
W21 O54 Ni11 114.2(10) . .
Ni6 O55 Ni11 128.7(10) . .
Ni6 O55 Ni7 94.2(7) . .
Ni11 O55 Ni7 94.3(9) . .
P1 O56 Ni1 127.9(13) . .
P1 O57 Ni2 127.7(10) . .
P1 O57 Na12 129.2(10) . .
Ni2 O57 Na12 103.0(8) . .
B1 O58 Ni12 133(2) . .
W8 O59 Na1A 149(3) . 2_565
W8 O59 Na1B 133.7(16) . 2_565
Na1A O59 Na1B 20(3) 2_565 2_565
W8 O59 Na1A 96(2) . .
Na1A O59 Na1A 115(3) 2_565 .
Na1B O59 Na1A 128(3) 2_565 .
W3 O60 W2 119.7(9) . .
W3 O60 Na5 104.8(8) . .
W2 O60 Na5 102.8(7) . .
W6 O61 Na21 112.4(14) . 2_656
W14 O62 Ni9 112.1(10) . .
W14 O62 Na15 145.8(14) . .
Ni9 O62 Na15 101.4(10) . .
B2 O63 Ni11 138(2) . .
B2 O63 Na14 85(2) . .
Ni11 O63 Na14 133.4(12) . .
W26 O65 W25 150.4(12) . .
W25 O66 Ni12 111.3(10) . .
W25 O66 Na18 130.0(12) . .
Ni12 O66 Na18 104.9(11) . .
Si3 O67 Ni11 125.4(10) . .
Si3 O67 W21 127.8(11) . .
Ni11 O67 W21 90.5(7) . .
Si3 O67 W18 123.3(10) . .
Ni11 O67 W18 88.2(6) . .
W21 O67 W18 90.1(6) . .
Si3 O68 Ni6 123.6(12) . .
Si3 O68 W5 126.1(9) . .
Ni6 O68 W5 89.7(7) . .
Si3 O68 W7 126.0(11) . .
Ni6 O68 W7 89.5(6) . .
W5 O68 W7 91.0(7) . .
W26 O69 W21 144.8(10) . .
W26 O69 Na4B 106.3(12) . .
W21 O69 Na4B 106.8(12) . .
B2 O70 Ni10 126(2) . .
B2 O70 Ni7 120(2) . .
Ni10 O70 Ni7 98.8(7) . .
B2 O70 Na10 116(2) . .
Ni10 O70 Na10 94.0(8) . .
Ni7 O70 Na10 95.4(8) . .
B2 O71 Ni3 134(2) . .
B2 O71 Na14 83(2) . .
Ni3 O71 Na14 123.3(11) . .
B3 O72 Ni4 121(2) . .
P1 O73 Ni6 127.9(11) . .
P1 O73 Na9 126.9(11) . .
Ni6 O73 Na9 105.2(10) . .
W13 O74 Ni4 111.0(9) . .
W13 O74 Na13 141.6(12) . 2_656
Ni4 O74 Na13 106.6(9) . 2_656
W1 O75 Ni2 115.4(9) . .
W1 O75 Na12 143.6(12) . .
Ni2 O75 Na12 100.9(9) . .
W27 O76 Ni9 112.4(10) . .
W1 O77 W8 118.2(10) . .
W1 O77 Na8 103.2(8) . 2_565
W8 O77 Na8 103.1(8) . 2_565
W1 O77 Na24 105.7(15) . .
W8 O77 Na24 114.0(15) . .
Na8 O77 Na24 112.1(14) 2_565 .
Ni5 O78 Ni3 129.8(11) . .
Ni5 O78 Ni10 93.7(8) . .
Ni3 O78 Ni10 94.2(9) . .
W9 O79 Ni5 114.9(11) . .
W9 O79 Na2A 137.5(14) . .
Ni5 O79 Na2A 104.3(11) . .
W23 O81 W19 120.1(9) . .
W19 O82 W9 154.8(12) . .
W19 O82 Na18 101.4(10) . 2_556
W9 O82 Na18 103.0(9) . 2_556
Si2 O83 Ni1 123.9(11) . .
Si2 O83 W2 125.5(9) . .
Ni1 O83 W2 89.6(7) . .
Si2 O83 W3 126.0(10) . .
Ni1 O83 W3 89.0(6) . .
W2 O83 W3 91.7(7) . .
W4 O84 Na6 137.4(10) . 1_556
W4 O86 W12 120.1(10) . .
W4 O86 Na5 98.6(8) . .
W12 O86 Na5 97.3(8) . .
W6 O87 W9 119.0(9) . .
W23 O88 W2 158.2(12) . .
W20 O89 W27 158.5(13) . .
W8 O90 W14 157.5(10) . .
W8 O90 Na1A 96(3) . .
W14 O90 Na1A 106(3) . .
W22 O91 W7 149.7(12) . .
W17 O92 W22 119.3(12) . .
W26 O93 W22 119.8(11) . .
W26 O94 W17 119.8(11) . .
W26 O94 Na4B 99.2(13) . .
W17 O94 Na4B 95.6(11) . .
W5 O95 Na5 137.3(11) . 2_566
W5 O96 Ni6 109.9(9) . .
W5 O96 Na7 129.3(9) . .
Ni6 O96 Na7 111.4(10) . .
W7 O97 Ni6 114.1(9) . .
W7 O97 Na9 145.2(11) . .
Ni6 O97 Na9 99.2(9) . .
W18 O98 Ni11 111.7(10) . .
P1 O99 Ni10 119.9(10) . .
P1 O99 Ni8 119.5(9) . .
Ni10 O99 Ni8 98.6(8) . .
P1 O99 Ni7 119.0(10) . .
Ni10 O99 Ni7 97.6(7) . .
Ni8 O99 Ni7 97.4(7) . .
B1 O100 Ni9 137(2) . .
B1 O100 Na15 117(2) . .
Ni9 O100 Na15 99.0(11) . .
W14 O101 Na1B 108.3(15) . .
W14 O102 W27 119.3(9) . .
W14 O102 Na17 105.3(12) . .
W27 O102 Na17 104.1(12) . .
W10 O104 Na19 141.3(16) . 1_655
W9 O108 Na11 146.5(11) . 2_556
Si2 O109 Ni5 121.3(11) . .
Si2 O109 W6 129.4(14) . .
Ni5 O109 W6 90.8(7) . .
Si2 O109 W9 123.5(11) . .
Ni5 O109 W9 88.9(9) . .
W6 O109 W9 91.9(8) . .
Si2 O110 Ni3 122.8(8) . .
Si2 O110 W23 128.0(10) . .
Ni3 O110 W23 90.8(7) . .
Si2 O110 W19 123.9(10) . .
Ni3 O110 W19 88.9(6) . .
W23 O110 W19 91.4(5) . .
W3 O111 Na20 113.3(17) . 2_656
W22 O113 W24 149.1(12) . .
W24 O114 Ni12 114.0(9) . .
W24 O114 Na15 138.7(12) . .
Ni12 O114 Na15 106.8(11) . .
W7 O115 W24 158.7(11) . .
Si3 O116 W22 124.8(10) . .
Si3 O116 W26 122.9(11) . .
W22 O116 W26 92.0(7) . .
Si3 O116 W17 123.9(11) . .
W22 O116 W17 92.2(7) . .
W26 O116 W17 91.6(7) . .
W21 O117 W25 153.8(13) . .
W17 O118 Na6 134.1(10) . 2_565
W17 O118 Na5A 148(2) . .
Na6 O118 Na5A 77.1(19) 2_565 .
W17 O118 Na5B 135.3(18) . .
Na6 O118 Na5B 84.2(16) 2_565 .
Na5A O118 Na5B 21.0(19) . .
W11 O120 W16 121.6(9) . .
W11 O120 Na17 97.2(10) . .
W16 O120 Na17 95.6(11) . .
W18 O121 W21 118.2(9) . .
W18 O121 Na4B 103.0(12) . .
W21 O121 Na4B 105.9(12) . .
W18 O121 Na4A 116(2) . .
W21 O121 Na4A 111(2) . .
Na4B O121 Na4A 23(2) . .
W25 O123 Na11 155.3(13) . .
W25 O123 Na25 111(2) . .
Na11 O123 Na25 92(2) . .
Ni3 O124 Ni1 128.7(10) . .
Ni3 O124 Ni10 94.1(8) . .
Ni1 O124 Ni10 93.1(7) . .
W13 O125 W1 157.6(12) . .
O100 B1 O58 117(4) . .
O100 B1 O36 114(3) . .
O58 B1 O36 111(3) . .
O63 B2 O71 119(3) . .
O63 B2 O70 120(4) . .
O71 B2 O70 107(3) . .
O63 B2 Na14 67(2) . .
O71 B2 Na14 66.9(19) . .
O70 B2 Na14 173(3) . .
O12 B3 O34 123(4) . .
O12 B3 O72 116(4) . .
O34 B3 O72 119(4) . .
O12 B3 Na13 46.1(18) . 2_656
O34 B3 Na13 142(3) . 2_656
O72 B3 Na13 76(2) . 2_656
Na9 O2W Na15 168.3(13) . .
Na9 O2W Na1A 78(2) . .
Na15 O2W Na1A 113(3) . .
Na5 O3W Na7 124(2) 2_566 .
Na16 O4W Na9 133.9(14) 2_565 .
Na9 O6W Na1A 87(3) . .
Na3 O7W Na1 87.3(9) . .
Na3 O9W Na1 84.2(8) . .
Na3 O11W Na6 82.2(8) . .
Na3 O13W Na6 81.3(7) . .
Na3 O14W Na6 80.6(8) . .
Na3 O14W Na1 82.7(7) . .
Na6 O14W Na1 163.2(10) . .
Na4 O15W Na3 104.1(9) 2_655 .
Na20 O16W Na2B 126(3) . .
Na20 O16W Na21 93(3) . .
Na2B O16W Na21 104(2) . .
Na2 O18W Na13 90.3(10) . .
Na6 O19W Na5A 79(2) . 2_565
Na12 O21W Na13 169.4(13) . 2_656
Na2A O23W Na13 95.3(14) . 2_656
Na2A O23W Na2B 44.5(12) . .
Na13 O23W Na2B 112.1(14) 2_656 .
Na2 O24W Na13 92.3(12) . .
Na20 O28W Na5 106(2) 2_656 .
Na20 O28W Na5B 53(2) 2_656 2_566
Na5 O28W Na5B 150(2) . 2_566
Na2B O31W Na2A 41.3(12) . .
Na2B O31W Na21 107.6(18) . .
Na2A O31W Na21 127.7(18) . .
Na11 O32W Na19 124.4(19) . .
Na4 O33W Na19 133.6(18) . 1_655
Na11 O35W Na21 117(2) . 2_556
Na8 O36W Na1B 110(2) . .
Na2B O40W Na2A 43.5(12) . .
Na14 O49W Na10 107(2) 2_556 .
O8W' O8W Na17 109(4) . .
Na2A O57W Na18 108(2) . 2_556
Na2A O57W Na2B 37.8(14) . .
Na18 O57W Na2B 122(2) 2_556 .
Na25 O60W Na21 92(4) . 2_556
Na25 O60W Na22 103(4) . .
Na21 O60W Na22 92(4) 2_556 .
O57 P1 O73 111.3(10) . .
O57 P1 O56 110.7(11) . .
O73 P1 O56 109.6(11) . .
O57 P1 O99 106.8(10) . .
O73 P1 O99 109.7(11) . .
O56 P1 O99 108.7(11) . .
O19 Si1 O24 111.8(11) . .
O19 Si1 O22 110.6(10) . .
O24 Si1 O22 110.2(10) . .
O19 Si1 O30 106.9(11) . .
O24 Si1 O30 106.4(9) . .
O22 Si1 O30 110.8(11) . .
O110 Si2 O83 109.1(10) . .
O110 Si2 O109 114.2(11) . .
O83 Si2 O109 108.6(11) . .
O110 Si2 O37 109.5(9) . .
O83 Si2 O37 108.9(10) . .
O109 Si2 O37 106.5(11) . .
O67 Si3 O116 110.7(10) . .
O67 Si3 O68 111.2(11) . .
O116 Si3 O68 108.0(12) . .
O67 Si3 O42 107.0(10) . .
O116 Si3 O42 109.8(10) . .
O68 Si3 O42 110.2(10) . .
O105 W1 O75 103.6(9) . .
O105 W1 O77 100.7(10) . .
O75 W1 O77 92.1(9) . .
O105 W1 O125 100.0(10) . .
O75 W1 O125 93.5(9) . .
O77 W1 O125 156.6(8) . .
O105 W1 O17 97.4(8) . .
O75 W1 O17 158.9(9) . .
O77 W1 O17 84.1(7) . .
O125 W1 O17 82.5(8) . .
O105 W1 O22 174.9(9) . .
O75 W1 O22 78.5(7) . .
O77 W1 O22 74.4(8) . .
O125 W1 O22 84.5(8) . .
O17 W1 O22 80.5(7) . .
O105 W1 Na8 86.6(7) . 2_565
O75 W1 Na8 137.1(7) . 2_565
O77 W1 Na8 45.0(6) . 2_565
O125 W1 Na8 126.1(6) . 2_565
O17 W1 Na8 43.7(6) . 2_565
O22 W1 Na8 88.7(5) . 2_565
O38 W2 O80 100.4(9) . .
O38 W2 O60 92.5(7) . .
O80 W2 O60 101.5(8) . .
O38 W2 O88 94.1(8) . .
O80 W2 O88 100.5(8) . .
O60 W2 O88 155.5(8) . .
O38 W2 O14 162.1(8) . .
O80 W2 O14 97.5(8) . .
O60 W2 O14 84.9(7) . .
O88 W2 O14 81.6(8) . .
O38 W2 O83 79.9(7) . .
O80 W2 O83 175.4(8) . .
O60 W2 O83 73.9(7) . .
O88 W2 O83 84.0(7) . .
O14 W2 O83 82.3(7) . .
O38 W2 Na5 136.7(6) . .
O80 W2 Na5 87.2(7) . .
O60 W2 Na5 44.4(5) . .
O88 W2 Na5 126.7(6) . .
O14 W2 Na5 45.1(6) . .
O83 W2 Na5 89.5(5) . .
O111 W3 O35 103.2(9) . .
O111 W3 O11 102.2(9) . .
O35 W3 O11 93.7(8) . .
O111 W3 O60 98.1(9) . .
O35 W3 O60 94.6(8) . .
O11 W3 O60 155.7(7) . .
O111 W3 O3 95.0(9) . .
O35 W3 O3 161.8(8) . .
O11 W3 O3 81.6(7) . .
O60 W3 O3 83.5(7) . .
O111 W3 O83 171.5(8) . .
O35 W3 O83 80.3(7) . .
O11 W3 O83 85.2(7) . .
O60 W3 O83 73.7(7) . .
O3 W3 O83 81.8(7) . .
O111 W3 Na5 83.9(7) . .
O35 W3 Na5 137.7(7) . .
O11 W3 Na5 125.9(6) . .
O60 W3 Na5 43.3(6) . .
O3 W3 Na5 44.4(6) . .
O83 W3 Na5 88.3(5) . .
O111 W3 Na20 41.6(12) . 2_656
O35 W3 Na20 142.9(11) . 2_656
O11 W3 Na20 85.7(12) . 2_656
O60 W3 Na20 101.0(11) . 2_656
O3 W3 Na20 54.6(11) . 2_656
O83 W3 Na20 136.3(11) . 2_656
Na5 W3 Na20 63.7(9) . 2_656
O84 W4 O7 102.0(9) . .
O84 W4 O3 104.3(9) . .
O7 W4 O3 89.3(8) . .
O84 W4 O86 97.8(9) . .
O7 W4 O86 160.1(9) . .
O3 W4 O86 88.4(8) . .
O84 W4 O45 97.8(9) . .
O7 W4 O45 87.6(8) . .
O3 W4 O45 157.9(8) . .
O86 W4 O45 87.2(8) . .
O84 W4 O37 168.7(7) . .
O7 W4 O37 85.2(7) . .
O3 W4 O37 84.4(8) . .
O86 W4 O37 74.9(7) . .
O45 W4 O37 73.5(8) . .
O84 W4 Na5 91.1(7) . .
O7 W4 Na5 132.9(6) . .
O3 W4 Na5 43.6(6) . .
O86 W4 Na5 48.5(6) . .
O45 W4 Na5 135.6(6) . .
O37 W4 Na5 90.3(5) . .
O95 W5 O96 102.0(9) . .
O95 W5 O51 101.6(8) . .
O96 W5 O51 96.0(8) . .
O95 W5 O47 96.1(8) . .
O96 W5 O47 93.4(8) . .
O51 W5 O47 157.7(8) . .
O95 W5 O49 94.2(9) . .
O96 W5 O49 163.7(8) . .
O51 W5 O49 82.4(8) . .
O47 W5 O49 82.9(8) . .
O95 W5 O68 170.8(9) . .
O96 W5 O68 82.2(8) . .
O51 W5 O68 86.0(7) . .
O47 W5 O68 75.3(7) . .
O49 W5 O68 81.5(7) . .
O95 W5 Na1 59.3(7) . 2_565
O96 W5 Na1 106.9(7) . 2_565
O51 W5 Na1 152.5(5) . 2_565
O47 W5 Na1 37.6(6) . 2_565
O49 W5 Na1 79.7(6) . 2_565
O68 W5 Na1 111.7(5) . 2_565
O61 W6 O40 101.8(8) . .
O61 W6 O11 98.7(8) . .
O40 W6 O11 95.3(8) . .
O61 W6 O87 100.6(8) . .
O40 W6 O87 91.8(8) . .
O11 W6 O87 157.6(6) . .
O61 W6 O7 95.4(8) . .
O40 W6 O7 162.8(7) . .
O11 W6 O7 82.0(7) . .
O87 W6 O7 84.9(7) . .
O61 W6 O109 176.0(9) . .
O40 W6 O109 80.0(7) . .
O11 W6 O109 84.7(8) . .
O87 W6 O109 75.6(8) . .
O7 W6 O109 82.8(7) . .
O1 W7 O97 102.1(9) . .
O1 W7 O115 100.9(9) . .
O97 W7 O115 92.1(9) . .
O1 W7 O47 101.8(9) . .
O97 W7 O47 93.1(8) . .
O115 W7 O47 155.0(8) . .
O1 W7 O91 96.4(9) . .
O97 W7 O91 161.3(8) . .
O115 W7 O91 81.8(9) . .
O47 W7 O91 85.6(8) . .
O1 W7 O68 175.1(9) . .
O97 W7 O68 79.0(8) . .
O115 W7 O68 83.8(8) . .
O47 W7 O68 73.3(7) . .
O91 W7 O68 82.8(7) . .
O59 W8 O20 102.5(9) . .
O59 W8 O90 101.6(9) . .
O20 W8 O90 96.3(8) . .
O59 W8 O77 97.9(9) . .
O20 W8 O77 91.7(8) . .
O90 W8 O77 156.8(8) . .
O59 W8 O50 96.2(8) . .
O20 W8 O50 161.2(9) . .
O90 W8 O50 80.7(7) . .
O77 W8 O50 84.7(7) . .
O59 W8 O22 172.3(9) . .
O20 W8 O22 79.0(8) . .
O90 W8 O22 85.7(8) . .
O77 W8 O22 74.5(8) . .
O50 W8 O22 82.3(7) . .
O59 W8 Na8 85.2(7) . 2_565
O20 W8 Na8 136.2(7) . 2_565
O90 W8 Na8 124.7(5) . 2_565
O77 W8 Na8 44.5(5) . 2_565
O50 W8 Na8 44.0(6) . 2_565
O22 W8 Na8 88.5(5) . 2_565
O59 W8 Na1A 55(2) . .
O20 W8 Na1A 83.6(18) . .
O90 W8 Na1A 53(2) . .
O77 W8 Na1A 150(2) . .
O50 W8 Na1A 108.4(18) . .
O22 W8 Na1A 132.7(19) . .
Na8 W8 Na1A 131.6(18) 2_565 .
O108 W9 O79 104.3(10) . .
O108 W9 O82 100.9(10) . .
O79 W9 O82 93.0(8) . .
O108 W9 O87 98.5(9) . .
O79 W9 O87 93.0(8) . .
O82 W9 O87 157.6(8) . .
O108 W9 O41 93.8(8) . .
O79 W9 O41 161.9(9) . .
O82 W9 O41 82.8(7) . .
O87 W9 O41 84.8(7) . .
O108 W9 O109 170.8(9) . .
O79 W9 O109 78.6(9) . .
O82 W9 O109 87.6(8) . .
O87 W9 O109 72.5(7) . .
O41 W9 O109 83.6(7) . .
O104 W10 O13 102.7(11) . .
O104 W10 O17 103.3(9) . .
O13 W10 O17 89.5(8) . .
O104 W10 O9 97.9(10) . .
O13 W10 O9 159.4(9) . .
O17 W10 O9 85.8(8) . .
O104 W10 O6 99.4(9) . .
O13 W10 O6 89.2(8) . .
O17 W10 O6 156.9(8) . .
O9 W10 O6 87.4(8) . .
O104 W10 O30 169.3(8) . .
O13 W10 O30 84.1(9) . .
O17 W10 O30 84.9(8) . .
O9 W10 O30 75.5(8) . .
O6 W10 O30 72.1(7) . .
O104 W10 Na4 90.8(8) . .
O13 W10 Na4 44.5(6) . .
O17 W10 Na4 134.0(6) . .
O9 W10 Na4 135.9(6) . .
O6 W10 Na4 48.5(7) . .
O30 W10 Na4 88.3(6) . .
O104 W10 Na8 89.6(8) . 2_565
O13 W10 Na8 132.9(6) . 2_565
O17 W10 Na8 43.5(6) . 2_565
O9 W10 Na8 46.5(6) . 2_565
O6 W10 Na8 133.9(6) . 2_565
O30 W10 Na8 91.8(6) . 2_565
Na4 W10 Na8 177.4(4) . 2_565
O5 W11 O50 104.7(10) . .
O5 W11 O48 101.6(10) . .
O50 W11 O48 90.0(8) . .
O5 W11 O120 96.8(9) . .
O50 W11 O120 158.3(8) . .
O48 W11 O120 88.3(9) . .
O5 W11 O9 99.8(9) . .
O50 W11 O9 88.5(8) . .
O48 W11 O9 158.1(9) . .
O120 W11 O9 85.2(8) . .
O5 W11 O30 167.1(8) . .
O50 W11 O30 86.9(8) . .
O48 W11 O30 83.4(8) . .
O120 W11 O30 71.3(7) . .
O9 W11 O30 74.7(8) . .
O5 W11 Na8 92.0(8) . 2_565
O50 W11 Na8 44.9(6) . 2_565
O48 W11 Na8 134.9(6) . 2_565
O120 W11 Na8 132.9(7) . 2_565
O9 W11 Na8 47.7(6) . 2_565
O30 W11 Na8 92.7(5) . 2_565
O5 W11 Na17 87.6(9) . .
O50 W11 Na17 132.7(8) . .
O48 W11 Na17 42.8(8) . .
O120 W11 Na17 49.8(8) . .
O9 W11 Na17 135.0(8) . .
O30 W11 Na17 88.3(7) . .
Na8 W11 Na17 177.3(6) 2_565 .
O16 W12 O10 100.5(9) . .
O16 W12 O14 103.7(9) . .
O10 W12 O14 88.6(9) . .
O16 W12 O43 99.1(8) . .
O10 W12 O43 90.7(9) . .
O14 W12 O43 156.9(7) . .
O16 W12 O86 99.3(9) . .
O10 W12 O86 160.2(8) . .
O14 W12 O86 87.6(8) . .
O43 W12 O86 85.3(8) . .
O16 W12 O37 169.3(8) . .
O10 W12 O37 87.2(8) . .
O14 W12 O37 83.8(7) . .
O43 W12 O37 73.1(7) . .
O86 W12 O37 73.0(7) . .
O16 W12 Na5 90.8(7) . .
O10 W12 Na5 131.7(8) . .
O14 W12 Na5 43.2(7) . .
O43 W12 Na5 134.0(6) . .
O86 W12 Na5 48.7(6) . .
O37 W12 Na5 89.6(5) . .
O15 W13 O74 101.2(8) . .
O15 W13 O125 101.2(9) . .
O74 W13 O125 96.5(8) . .
O15 W13 O23 97.3(8) . .
O74 W13 O23 91.8(8) . .
O125 W13 O23 157.7(9) . .
O15 W13 O13 94.5(8) . .
O74 W13 O13 164.3(9) . .
O125 W13 O13 81.5(8) . .
O23 W13 O13 84.8(7) . .
O15 W13 O19 171.1(7) . .
O74 W13 O19 82.2(8) . .
O125 W13 O19 86.4(9) . .
O23 W13 O19 74.2(7) . .
O13 W13 O19 82.1(8) . .
O15 W13 Na4 84.7(6) . .
O74 W13 Na4 137.4(7) . .
O125 W13 Na4 123.9(6) . .
O23 W13 Na4 45.7(6) . .
O13 W13 Na4 42.5(6) . .
O19 W13 Na4 87.4(5) . .
O101 W14 O62 100.6(10) . .
O101 W14 O102 99.5(10) . .
O62 W14 O102 93.2(9) . .
O101 W14 O90 100.8(9) . .
O62 W14 O90 94.9(8) . .
O102 W14 O90 156.3(8) . .
O101 W14 O48 97.0(9) . .
O62 W14 O48 162.4(9) . .
O102 W14 O48 83.3(8) . .
O90 W14 O48 82.3(7) . .
O101 W14 O24 174.5(8) . .
O62 W14 O24 80.6(8) . .
O102 W14 O24 75.1(7) . .
O90 W14 O24 84.3(7) . .
O48 W14 O24 81.8(7) . .
O101 W14 Na17 86.2(9) . .
O62 W14 Na17 136.4(8) . .
O102 W14 Na17 43.4(8) . .
O90 W14 Na17 126.4(7) . .
O48 W14 Na17 44.1(8) . .
O24 W14 Na17 89.3(7) . .
O85 W15 O39 99.9(10) . .
O85 W15 O41 99.7(9) . .
O39 W15 O41 88.8(8) . .
O85 W15 O43 99.9(9) . .
O39 W15 O43 90.5(8) . .
O41 W15 O43 160.3(8) . .
O85 W15 O45 101.6(9) . .
O39 W15 O45 158.6(8) . .
O41 W15 O45 87.8(8) . .
O43 W15 O45 85.7(8) . .
O85 W15 O37 172.0(8) . .
O39 W15 O37 85.7(8) . .
O41 W15 O37 86.1(7) . .
O43 W15 O37 74.1(7) . .
O45 W15 O37 73.0(7) . .
O103 W16 O28 103.7(9) . .
O103 W16 O32 105.6(10) . .
O28 W16 O32 89.6(9) . .
O103 W16 O6 96.7(9) . .
O28 W16 O6 159.4(8) . .
O32 W16 O6 87.6(9) . .
O103 W16 O120 98.0(9) . .
O28 W16 O120 89.9(9) . .
O32 W16 O120 155.8(8) . .
O6 W16 O120 84.4(9) . .
O103 W16 O30 168.7(9) . .
O28 W16 O30 84.0(7) . .
O32 W16 O30 82.4(8) . .
O6 W16 O30 75.5(7) . .
O120 W16 O30 73.5(7) . .
O103 W16 Na4 91.3(8) . .
O28 W16 Na4 133.2(7) . .
O32 W16 Na4 43.6(7) . .
O6 W16 Na4 47.7(7) . .
O120 W16 Na4 132.0(7) . .
O30 W16 Na4 89.2(6) . .
O103 W16 Na17 89.3(9) . .
O28 W16 Na17 44.0(8) . .
O32 W16 Na17 133.6(8) . .
O6 W16 Na17 134.9(8) . .
O120 W16 Na17 50.5(8) . .
O30 W16 Na17 90.7(7) . .
Na4 W16 Na17 177.2(6) . .
O118 W17 O49 102.8(9) . .
O118 W17 O52 102.1(9) . .
O49 W17 O52 89.8(9) . .
O118 W17 O92 97.8(9) . .
O49 W17 O92 87.5(9) . .
O52 W17 O92 160.0(8) . .
O118 W17 O94 99.4(11) . .
O49 W17 O94 157.3(9) . .
O52 W17 O94 90.0(9) . .
O92 W17 O94 85.0(8) . .
O118 W17 O116 169.8(9) . .
O49 W17 O116 83.4(8) . .
O52 W17 O116 85.8(7) . .
O92 W17 O116 74.2(8) . .
O94 W17 O116 74.0(9) . .
O118 W17 Na4B 88.8(9) . .
O49 W17 Na4B 134.2(10) . .
O52 W17 Na4B 44.4(8) . .
O92 W17 Na4B 135.2(9) . .
O94 W17 Na4B 50.3(8) . .
O116 W17 Na4B 92.6(8) . .
O53 W18 O98 100.2(9) . .
O53 W18 O121 101.1(8) . .
O98 W18 O121 93.5(9) . .
O53 W18 O51 99.2(8) . .
O98 W18 O51 95.0(8) . .
O121 W18 O51 156.3(8) . .
O53 W18 O52 95.6(9) . .
O98 W18 O52 164.2(8) . .
O121 W18 O52 83.9(9) . .
O51 W18 O52 81.9(7) . .
O53 W18 O67 175.7(8) . .
O98 W18 O67 80.4(8) . .
O121 W18 O67 74.7(7) . .
O51 W18 O67 85.0(6) . .
O52 W18 O67 83.9(7) . .
O53 W18 Na4B 86.2(9) . .
O98 W18 Na4B 138.6(9) . .
O121 W18 Na4B 45.4(9) . .
O51 W18 Na4B 124.5(8) . .
O52 W18 Na4B 42.7(8) . .
O67 W18 Na4B 90.6(7) . .
O107 W19 O33 102.2(10) . .
O107 W19 O82 99.2(10) . .
O33 W19 O82 94.3(8) . .
O107 W19 O81 99.8(9) . .
O33 W19 O81 91.6(8) . .
O82 W19 O81 158.3(8) . .
O107 W19 O39 96.1(10) . .
O33 W19 O39 161.6(8) . .
O82 W19 O39 81.1(8) . .
O81 W19 O39 86.7(8) . .
O107 W19 O110 172.7(9) . .
O33 W19 O110 78.7(8) . .
O82 W19 O110 87.9(7) . .
O81 W19 O110 72.8(7) . .
O39 W19 O110 83.3(7) . .
O122 W20 O25 100.0(10) . .
O122 W20 O89 102.6(10) . .
O25 W20 O89 96.5(9) . .
O122 W20 O23 97.5(9) . .
O25 W20 O23 90.9(9) . .
O89 W20 O23 157.0(9) . .
O122 W20 O32 97.9(9) . .
O25 W20 O32 162.0(9) . .
O89 W20 O32 80.9(8) . .
O23 W20 O32 85.3(8) . .
O122 W20 O19 171.1(9) . .
O25 W20 O19 81.6(8) . .
O89 W20 O19 85.8(8) . .
O23 W20 O19 73.7(8) . .
O32 W20 O19 80.4(7) . .
O122 W20 Na4 85.6(7) . .
O25 W20 Na4 137.0(8) . .
O89 W20 Na4 124.0(7) . .
O23 W20 Na4 46.3(6) . .
O32 W20 Na4 43.2(6) . .
O19 W20 Na4 87.3(5) . .
O4 W21 O54 99.9(11) . .
O4 W21 O117 96.7(10) . .
O54 W21 O117 94.3(9) . .
O4 W21 O121 101.9(10) . .
O54 W21 O121 93.4(9) . .
O117 W21 O121 158.3(9) . .
O4 W21 O69 97.9(10) . .
O54 W21 O69 162.0(8) . .
O117 W21 O69 85.7(9) . .
O121 W21 O69 80.7(8) . .
O4 W21 O67 177.4(8) . .
O54 W21 O67 79.1(8) . .
O117 W21 O67 85.8(8) . .
O121 W21 O67 75.8(7) . .
O69 W21 O67 83.0(7) . .
O4 W21 Na4B 89.7(11) . .
O54 W21 Na4B 136.5(9) . .
O117 W21 Na4B 126.8(9) . .
O121 W21 Na4B 43.1(8) . .
O69 W21 Na4B 41.2(8) . .
O67 W21 Na4B 89.4(7) . .
O112 W22 O113 100.3(9) . .
O112 W22 O91 102.2(9) . .
O113 W22 O91 89.7(9) . .
O112 W22 O93 98.2(10) . .
O113 W22 O93 89.9(9) . .
O91 W22 O93 159.4(9) . .
O112 W22 O92 100.6(9) . .
O113 W22 O92 159.0(9) . .
O91 W22 O92 87.8(8) . .
O93 W22 O92 85.2(8) . .
O112 W22 O116 170.9(9) . .
O113 W22 O116 84.7(8) . .
O91 W22 O116 85.3(8) . .
O93 W22 O116 74.1(8) . .
O92 W22 O116 74.3(8) . .
O106 W23 O31 98.7(10) . .
O106 W23 O88 101.2(9) . .
O31 W23 O88 93.8(9) . .
O106 W23 O81 100.4(9) . .
O31 W23 O81 92.6(9) . .
O88 W23 O81 156.3(8) . .
O106 W23 O10 96.6(10) . .
O31 W23 O10 164.6(8) . .
O88 W23 O10 81.6(9) . .
O81 W23 O10 86.2(9) . .
O106 W23 O110 175.1(9) . .
O31 W23 O110 80.5(7) . .
O88 W23 O110 83.7(7) . .
O81 W23 O110 74.9(7) . .
O10 W23 O110 84.4(7) . .
O64 W24 O114 102.3(9) . .
O64 W24 O2 99.6(10) . .
O114 W24 O2 94.1(10) . .
O64 W24 O115 101.5(9) . .
O114 W24 O115 94.7(9) . .
O2 W24 O115 154.9(8) . .
O64 W24 O113 95.5(9) . .
O114 W24 O113 162.2(8) . .
O2 W24 O113 83.5(9) . .
O115 W24 O113 81.0(9) . .
O64 W24 O42 171.4(9) . .
O114 W24 O42 78.9(8) . .
O2 W24 O42 71.8(8) . .
O115 W24 O42 86.9(7) . .
O113 W24 O42 83.6(7) . .
O123 W25 O66 99.1(10) . .
O123 W25 O2 100.7(10) . .
O66 W25 O2 94.5(9) . .
O123 W25 O117 100.1(9) . .
O66 W25 O117 92.5(9) . .
O2 W25 O117 156.8(9) . .
O123 W25 O65 98.1(9) . .
O66 W25 O65 162.7(9) . .
O2 W25 O65 83.8(9) . .
O117 W25 O65 83.0(9) . .
O123 W25 O42 173.1(8) . .
O66 W25 O42 80.6(8) . .
O2 W25 O42 72.5(8) . .
O117 W25 O42 86.9(7) . .
O65 W25 O42 82.5(8) . .
O119 W26 O69 101.4(10) . .
O119 W26 O65 104.4(10) . .
O69 W26 O65 92.1(9) . .
O119 W26 O93 98.3(10) . .
O69 W26 O93 159.3(9) . .
O65 W26 O93 89.2(9) . .
O119 W26 O94 97.1(10) . .
O69 W26 O94 87.7(9) . .
O65 W26 O94 158.0(9) . .
O93 W26 O94 83.5(9) . .
O119 W26 O116 168.9(10) . .
O69 W26 O116 85.6(8) . .
O65 W26 O116 83.6(8) . .
O93 W26 O116 74.0(8) . .
O94 W26 O116 74.4(8) . .
O119 W26 Na4B 88.7(10) . .
O69 W26 Na4B 43.2(8) . .
O65 W26 Na4B 135.2(9) . .
O93 W26 Na4B 131.7(9) . .
O94 W26 Na4B 48.2(9) . .
O116 W26 Na4B 90.7(7) . .
O8 W27 O76 101.7(10) . .
O8 W27 O89 101.8(10) . .
O76 W27 O89 96.1(9) . .
O8 W27 O102 98.7(10) . .
O76 W27 O102 93.9(9) . .
O89 W27 O102 154.7(9) . .
O8 W27 O28 96.8(9) . .
O76 W27 O28 161.5(8) . .
O89 W27 O28 80.0(8) . .
O102 W27 O28 83.1(8) . .
O8 W27 O24 171.7(9) . .
O76 W27 O24 80.5(7) . .
O89 W27 O24 85.9(7) . .
O102 W27 O24 73.0(7) . .
O28 W27 O24 81.2(6) . .
O8 W27 Na17 84.6(9) . .
O76 W27 Na17 137.3(9) . .
O89 W27 Na17 124.2(8) . .
O102 W27 Na17 43.6(8) . .
O28 W27 Na17 44.3(8) . .
O24 W27 Na17 88.3(6) . .

loop_
_geom_bond_atom_site_label_1
_geom_bond_atom_site_label_2
_geom_bond_distance
_geom_bond_site_symmetry_2
Na1 O47 2.37(2) 2_565
Na1 O7W 2.46(3) .
Na1 O9W 2.55(3) .
Na1 O16 2.56(2) 1_554
Na1 O14W 2.57(2) .
Na1 Na16 3.42(4) .
Na1 W5 3.582(13) 2_565
Na2 O15 2.39(2) 2_656
Na2 O18W 2.42(3) .
Na2 O24W 2.43(3) .
Na2 Na13 3.57(3) .
Na3 O7W 2.33(2) .
Na3 O9W 2.39(2) .
Na3 O13W 2.39(2) .
Na3 O11W 2.39(2) .
Na3 O14W 2.43(2) .
Na3 O15W 2.47(3) .
Na3 Na4 3.84(2) 2_655
Na4 O33W 2.20(4) .
Na4 O15W 2.39(3) 2_655
Na4 O32 2.46(3) .
Na4 O13 2.46(2) .
Na4 O6 2.57(3) .
Na4 O23 2.58(2) .
Na4 W10 3.410(18) .
Na4 W16 3.44(2) .
Na4 W20 3.509(18) .
Na4 W13 3.542(16) .
Na4 Na3 3.84(2) 2_655
Na5 O95 2.34(2) 2_566
Na5 O28W 2.41(5) .
Na5 O3W 2.49(6) 2_566
Na5 O60 2.51(2) .
Na5 O14 2.52(2) .
Na5 O3 2.53(2) .
Na5 O86 2.66(3) .
Na5 W2 3.505(14) .
Na5 W4 3.518(17) .
Na5 W12 3.518(15) .
Na5 W3 3.543(12) .
Na5 Na20 3.83(6) 2_656
Na6 O19W 2.26(4) .
Na6 O11W 2.46(3) .
Na6 O84 2.47(2) 1_554
Na6 O14W 2.50(2) .
Na6 O118 2.50(3) 2_565
Na6 O13W 2.51(3) .
Na6 Na5A 3.28(8) 2_565
Na6 Na5B 3.62(7) 2_565
Na7 O96 2.35(2) .
Na7 O38 2.39(2) .
Na7 O5W 2.43(5) .
Na7 O1W 2.53(3) .
Na7 O3W 2.79(5) .
Na8 O37W 2.44(4) .
Na8 O17 2.53(2) 2_565
Na8 O36W 2.53(5) .
Na8 O50 2.55(2) 2_565
Na8 O77 2.59(2) 2_565
Na8 O9 2.60(3) 2_565
Na8 W11 3.483(16) 2_565
Na8 W10 3.527(16) 2_565
Na8 W1 3.568(13) 2_565
Na8 W8 3.600(13) 2_565
Na9 O73 2.26(3) .
Na9 O6W 2.31(3) .
Na9 O97 2.40(2) .
Na9 O20 2.43(3) .
Na9 O4W 2.76(3) .
Na9 O2W 2.81(3) .
Na9 Na1A 3.62(12) .
Na10 O48W 2.25(6) .
Na10 O49W 2.34(6) .
Na10 O34 2.47(3) .
Na10 O70 2.52(3) .
Na10 O36 2.54(3) .
Na10 Ni8 3.37(2) .
Na10 Ni10 3.39(2) .
Na10 Ni7 3.45(2) .
Na10 Na14 3.69(4) 2_556
Na11 O35W 2.40(5) .
Na11 O123 2.44(3) .
Na11 O12W 2.45(5) .
Na11 O32W 2.48(4) .
Na11 O108 2.49(3) 2_556
Na11 O17W 2.55(6) .
Na11 Na25 3.90(9) .
Na12 O57 2.34(3) .
Na12 O54W 2.40(7) .
Na12 O75 2.42(3) .
Na12 O35 2.44(3) .
Na12 O21W 2.62(4) .
Na12 Ni2 3.45(2) .
Na12 Na24 4.16(7) .
Na13 O74 2.37(3) 2_656
Na13 O23W 2.40(4) 2_656
Na13 O12 2.47(3) 2_656
Na13 O24W 2.51(4) .
Na13 O40 2.59(3) 2_656
Na13 O18W 2.61(3) .
Na13 O21W 2.89(4) 2_656
Na13 B3 3.17(5) 2_656
Na13 Na2A 3.38(4) 2_656
Na13 Ni5 3.56(2) 2_656
Na13 Na2B 4.08(4) 2_656
Na14 O51W 2.14(7) .
Na14 O49W 2.26(7) 2_556
Na14 O41W 2.28(5) .
Na14 O47W 2.37(6) .
Na14 O71 2.50(3) .
Na14 O63 2.50(4) .
Na14 B2 2.70(5) .
Na14 Na10 3.69(4) 2_556
Na15 O62 2.37(3) .
Na15 O114 2.46(3) .
Na15 O52W 2.47(8) .
Na15 O100 2.48(4) .
Na15 O2W 2.86(4) .
Na15 Ni9 3.43(3) .
Na16 O16 2.46(4) 1_554
Na16 O43W 2.48(7) .
Na16 O5 2.52(4) .
Na16 O4W 2.55(5) 2_565
Na16 O58W 2.67(10) .
Na16 Na17 3.61(5) .
Na17 O8W 2.31(6) .
Na17 O48 2.51(4) .
Na17 O102 2.53(3) .
Na17 O28 2.53(4) .
Na17 O120 2.71(4) .
Na17 W16 3.49(3) .
Na17 W11 3.52(3) .
Na17 W14 3.55(3) .
Na17 W27 3.56(3) .
Na18 O57W 2.70(6) 2_556
Na18 O66 2.72(4) .
Na18 O82 3.02(4) 2_556
Na18 Na2A 3.94(4) 2_556
Na19 O104 2.41(5) 1_455
Na19 O32W 2.50(5) .
Na19 O33W 2.65(5) 1_455
Na19 O53W 2.69(7) .
Na20 Na22 2.04(10) 2_556
Na20 O16W 2.32(8) .
Na20 O28W 2.39(7) 2_656
Na20 Na5B 2.47(10) 1_645
Na20 O111 2.69(7) 2_656
Na20 Na5A 3.36(11) 1_645
Na20 W3 3.72(7) 2_656
Na20 Na21 3.77(8) .
Na20 Na5 3.83(6) 2_656
Na21 O60W 2.34(11) 2_556
Na21 O35W 2.82(7) 2_556
Na21 O16W 2.83(8) .
Na21 O31W 2.89(7) .
Na21 O61 2.98(6) 2_656
Na21 Na25 3.36(11) 2_556
Na21 Na22 3.48(10) 2_556
Na21 Na2B 4.16(7) .
Na22 Na20 2.04(10) 2_556
Na22 O60W 2.50(11) .
Na22 Na5B 3.14(10) 2_466
Na22 Na21 3.48(10) 2_556
Na22 Na25 3.78(11) .
Na22 Na4A 3.82(13) .
Na22 Na4B 3.97(9) .
Na22 Na5A 4.01(12) 2_466
Na23 O59W 2.86(10) .
Na23 Na25 3.48(11) .
Na24 O77 2.81(6) .
Na24 Na1B 3.24(8) 2_565
Na24 Na1A 4.00(14) 2_565
Na25 O60W 2.32(12) .
Na25 O123 2.95(10) .
Na25 Na21 3.36(11) 2_556
Na1A Na1B 1.01(11) .
Na1A O59 2.37(12) 2_565
Na1A O90 2.92(12) .
Na1A O6W 2.92(12) .
Na1A O2W 2.96(12) .
Na1A O59 2.99(12) .
Na1A W8 3.64(12) .
Na1A Na24 4.00(14) 2_565
Na1B O36W 2.75(7) .
Na1B O101 2.80(6) .
Na1B O59 2.80(6) 2_565
Na1B Na24 3.24(8) 2_565
Na2A Na2B 1.80(4) .
Na2A O57W 2.15(6) .
Na2A O23W 2.18(4) .
Na2A O79 2.27(3) .
Na2A O12 2.58(4) .
Na2A O40W 2.59(4) .
Na2A O31W 2.72(5) .
Na2A Na13 3.38(4) 2_656
Na2A Ni5 3.41(3) .
Na2A Na18 3.94(4) 2_556
Na2B O40W 2.16(5) .
Na2B O31W 2.24(4) .
Na2B O4 2.36(5) 2_556
Na2B O16W 2.43(6) .
Na2B O23W 2.52(4) .
Na2B O57W 2.93(6) .
Na2B Na5A 3.73(8) 1_645
Na2B Na5B 3.90(7) 1_645
Na2B Na13 4.08(4) 2_656
Na4A Na4B 1.14(10) .
Na4A Na4A 2.0(2) 2_466
Na4A Na4B 2.42(10) 2_466
Na4A O121 2.92(10) .
Na4A Na5B 3.17(13) 2_466
Na4A Na5A 3.63(14) 2_466
Na4B Na4A 2.42(10) 2_466
Na4B O52 2.50(4) .
Na4B O69 2.53(4) .
Na4B O121 2.62(4) .
Na4B O94 2.68(4) .
Na4B Na4B 3.23(7) 2_466
Na4B W17 3.47(4) .
Na4B W26 3.55(3) .
Na4B W18 3.58(4) .
Na4B W21 3.68(4) .
Na5A Na5B 1.03(9) .
Na5A O118 2.74(8) .
Na5A O19W 2.84(10) 2_565
Na5A Na6 3.28(8) 2_565
Na5A Na20 3.36(11) 1_465
Na5A Na4A 3.63(14) 2_466
Na5A Na2B 3.73(8) 1_465
Na5A Na22 4.01(12) 2_466
Na5B Na20 2.47(10) 1_465
Na5B O118 2.88(7) .
Na5B O4 2.96(7) 2_466
Na5B O28W 2.99(8) 2_566
Na5B Na22 3.14(10) 2_466
Na5B Na4A 3.17(13) 2_466
Na5B Na6 3.62(7) 2_565
Na5B Na2B 3.90(7) 1_465
Na5B Na4B 4.01(8) 2_466
Ni1 O29 2.034(17) .
Ni1 O56 2.036(19) .
Ni1 O124 2.040(19) .
Ni1 O35 2.056(19) .
Ni1 O38 2.064(17) .
Ni1 O83 2.216(19) .
Ni1 Ni10 2.988(5) .
Ni2 O18 2.00(2) .
Ni2 O20 2.01(2) .
Ni2 O27 2.030(19) .
Ni2 O75 2.04(2) .
Ni2 O57 2.064(15) .
Ni2 O22 2.235(16) .
Ni2 Ni8 2.965(5) .
Ni3 O78 2.015(18) .
Ni3 O124 2.025(19) .
Ni3 O33 2.03(2) .
Ni3 O71 2.06(2) .
Ni3 O31 2.098(17) .
Ni3 O110 2.237(18) .
Ni4 O26 2.001(18) .
Ni4 O18 2.033(19) .
Ni4 O25 2.08(2) .
Ni4 O72 2.09(2) .
Ni4 O74 2.13(2) .
Ni4 O19 2.239(19) .
Ni5 O78 1.975(19) .
Ni5 O29 2.041(19) .
Ni5 O79 2.05(2) .
Ni5 O40 2.055(17) .
Ni5 O12 2.07(2) .
Ni5 O109 2.22(2) .
Ni5 Ni10 2.962(5) .
Ni5 Na13 3.56(2) 2_656
Ni6 O46 2.025(17) .
Ni6 O73 2.032(18) .
Ni6 O55 2.038(19) .
Ni6 O97 2.079(19) .
Ni6 O96 2.11(2) .
Ni6 O68 2.20(2) .
Ni7 O55 2.039(19) .
Ni7 O46 2.041(18) .
Ni7 O36 2.074(16) .
Ni7 O44 2.098(18) .
Ni7 O70 2.136(19) .
Ni7 O99 2.148(19) .
Ni8 O27 2.01(2) .
Ni8 O18 2.056(19) .
Ni8 O36 2.086(17) .
Ni8 O26 2.086(16) .
Ni8 O34 2.114(19) .
Ni8 O99 2.137(16) .
Ni8 Ni9 2.961(5) .
Ni9 O26 2.012(19) .
Ni9 O100 2.02(2) .
Ni9 O27 2.022(18) .
Ni9 O62 2.05(2) .
Ni9 O76 2.083(19) .
Ni9 O24 2.234(15) .
Ni10 O29 2.032(18) .
Ni10 O124 2.076(18) .
Ni10 O78 2.08(2) .
Ni10 O34 2.094(17) .
Ni10 O70 2.101(18) .
Ni10 O99 2.127(19) .
Ni11 O63 2.03(2) .
Ni11 O55 2.038(19) .
Ni11 O54 2.052(19) .
Ni11 O44 2.062(17) .
Ni11 O98 2.07(2) .
Ni11 O67 2.24(2) .
Ni12 O44 2.007(17) .
Ni12 O46 2.023(18) .
Ni12 O114 2.101(19) .
Ni12 O58 2.11(2) .
Ni12 O66 2.11(2) .
Ni12 O42 2.19(2) .
O1 W7 1.71(2) .
O2 W25 1.91(2) .
O2 W24 1.93(2) .
O3 W4 1.843(19) .
O3 W3 2.037(18) .
O4 W21 1.78(2) .
O4 Na2B 2.36(5) 2_556
O4 Na5B 2.96(7) 2_466
O5 W11 1.74(2) .
O6 W16 1.927(19) .
O6 W10 1.993(18) .
O7 W4 1.842(17) .
O7 W6 2.052(17) .
O8 W27 1.71(2) .
O9 W10 1.95(2) .
O9 W11 1.98(2) .
O9 Na8 2.60(3) 2_565
O10 W12 1.81(2) .
O10 W23 2.08(2) .
O11 W6 1.879(19) .
O11 W3 1.932(19) .
O12 B3 1.25(5) .
O12 Na13 2.47(3) 2_656
O13 W10 1.85(2) .
O13 W13 2.032(18) .
O14 W12 1.821(18) .
O14 W2 2.045(18) .
O15 W13 1.740(18) .
O15 Na2 2.39(2) 2_656
O16 W12 1.719(17) .
O16 Na16 2.46(4) 1_556
O16 Na1 2.56(2) 1_556
O17 W10 1.854(18) .
O17 W1 2.017(16) .
O17 Na8 2.53(2) 2_565
O19 Si1 1.62(2) .
O19 W13 2.31(2) .
O19 W20 2.36(2) .
O20 W8 1.814(17) .
O22 Si1 1.63(2) .
O22 W8 2.32(2) .
O22 W1 2.354(19) .
O23 W20 1.927(18) .
O23 W13 1.970(18) .
O24 Si1 1.626(18) .
O24 W14 2.313(17) .
O24 W27 2.360(16) .
O25 W20 1.83(2) .
O28 W16 1.79(2) .
O28 W27 2.070(19) .
O30 Si1 1.658(18) .
O30 W16 2.276(19) .
O30 W10 2.37(2) .
O30 W11 2.38(2) .
O31 W23 1.754(19) .
O32 W16 1.830(19) .
O32 W20 2.028(18) .
O33 W19 1.793(19) .
O34 B3 1.30(5) .
O35 W3 1.804(19) .
O36 B1 1.41(4) .
O37 Si2 1.639(19) .
O37 W4 2.340(17) .
O37 W15 2.35(2) .
O37 W12 2.383(17) .
O38 W2 1.761(17) .
O39 W15 1.83(2) .
O39 W19 2.03(2) .
O40 W6 1.790(17) .
O40 Na13 2.59(3) 2_656
O41 W15 1.862(17) .
O41 W9 2.030(16) .
O42 Si3 1.678(19) .
O42 W25 2.307(19) .
O42 W24 2.326(17) .
O43 W15 1.940(18) .
O43 W12 1.95(2) .
O45 W4 1.93(2) .
O45 W15 1.959(19) .
O47 W5 1.926(17) .
O47 W7 1.951(16) .
O47 Na1 2.37(2) 2_565
O48 W11 1.80(2) .
O48 W14 2.076(18) .
O49 W17 1.819(19) .
O49 W5 2.07(2) .
O50 W11 1.788(17) .
O50 W8 2.095(15) .
O50 Na8 2.55(2) 2_565
O51 W5 1.854(17) .
O51 W18 1.954(18) .
O52 W17 1.866(19) .
O52 W18 2.02(2) .
O53 W18 1.740(17) .
O54 W21 1.79(2) .
O56 P1 1.521(18) .
O57 P1 1.491(17) .
O58 B1 1.30(4) .
O59 W8 1.77(2) .
O59 Na1A 2.37(12) 2_565
O59 Na1B 2.80(6) 2_565
O60 W3 1.934(16) .
O60 W2 1.950(16) .
O61 W6 1.721(16) .
O61 Na21 2.98(6) 2_656
O62 W14 1.806(17) .
O63 B2 1.24(4) .
O64 W24 1.75(2) .
O65 W26 1.889(19) .
O65 W25 1.99(2) .
O66 W25 1.78(2) .
O67 Si3 1.608(19) .
O67 W21 2.318(18) .
O67 W18 2.399(17) .
O68 Si3 1.64(2) .
O68 W5 2.32(2) .
O68 W7 2.381(19) .
O69 W26 1.88(2) .
O69 W21 2.04(2) .
O70 B2 1.41(4) .
O71 B2 1.35(5) .
O72 B3 1.32(4) .
O73 P1 1.51(2) .
O74 W13 1.770(18) .
O74 Na13 2.37(3) 2_656
O75 W1 1.783(17) .
O76 W27 1.796(17) .
O77 W1 1.93(2) .
O77 W8 1.98(2) .
O77 Na8 2.59(2) 2_565
O79 W9 1.771(19) .
O80 W2 1.76(2) .
O81 W23 1.92(2) .
O81 W19 1.933(18) .
O82 W19 1.889(19) .
O82 W9 1.949(19) .
O82 Na18 3.02(4) 2_556
O83 Si2 1.63(2) .
O83 W2 2.33(2) .
O83 W3 2.350(18) .
O84 W4 1.75(2) .
O84 Na6 2.47(2) 1_556
O85 W15 1.73(2) .
O86 W4 1.933(18) .
O86 W12 1.98(2) .
O87 W6 1.927(18) .
O87 W9 1.968(16) .
O88 W23 1.855(19) .
O88 W2 1.951(18) .
O89 W20 1.89(2) .
O89 W27 1.92(2) .
O90 W8 1.905(18) .
O90 W14 1.913(18) .
O91 W22 1.87(2) .
O91 W7 2.00(2) .
O92 W17 1.94(2) .
O92 W22 1.972(19) .
O93 W26 1.94(2) .
O93 W22 1.95(2) .
O94 W26 1.94(3) .
O94 W17 1.96(2) .
O95 W5 1.76(2) .
O95 Na5 2.34(2) 2_566
O96 W5 1.77(2) .
O97 W7 1.76(2) .
O98 W18 1.83(2) .
O99 P1 1.56(2) .
O100 B1 1.29(4) .
O101 W14 1.76(2) .
O102 W14 1.91(2) .
O102 W27 1.96(2) .
O103 W16 1.72(2) .
O104 W10 1.74(2) .
O104 Na19 2.41(5) 1_655
O105 W1 1.70(2) .
O106 W23 1.69(2) .
O107 W19 1.69(2) .
O108 W9 1.69(2) .
O108 Na11 2.49(3) 2_556
O109 Si2 1.64(2) .
O109 W6 2.28(2) .
O109 W9 2.39(3) .
O110 Si2 1.626(19) .
O110 W23 2.293(16) .
O110 W19 2.369(18) .
O111 W3 1.72(2) .
O111 Na20 2.69(7) 2_656
O112 W22 1.70(2) .
O113 W22 1.85(2) .
O113 W24 2.03(2) .
O114 W24 1.75(2) .
O115 W7 1.85(2) .
O115 W24 1.96(2) .
O116 Si3 1.62(2) .
O116 W22 2.332(19) .
O116 W26 2.35(2) .
O116 W17 2.357(19) .
O117 W21 1.896(19) .
O117 W25 1.949(19) .
O118 W17 1.70(2) .
O118 Na6 2.50(3) 2_565
O119 W26 1.72(2) .
O120 W11 1.93(2) .
O120 W16 1.96(2) .
O121 W18 1.92(2) .
O121 W21 1.97(2) .
O122 W20 1.71(2) .
O123 W25 1.73(2) .
O125 W13 1.87(2) .
O125 W1 1.94(2) .
B3 Na13 3.17(5) 2_656
O3W Na5 2.49(6) 2_566
O4W Na16 2.55(5) 2_565
O15W Na4 2.39(3) 2_655
O19W Na5A 2.84(10) 2_565
O21W Na13 2.89(4) 2_656
O23W Na13 2.40(4) 2_656
O28W Na20 2.39(7) 2_656
O28W Na5B 2.99(8) 2_566
O33W Na19 2.65(5) 1_655
O35W Na21 2.82(7) 2_556
O49W Na14 2.26(7) 2_556
O8W O8W' 1.35(7) .
O57W Na18 2.70(6) 2_556
O60W Na21 2.34(11) 2_556
W1 Na8 3.568(13) 2_565
W3 Na20 3.72(7) 2_656
W5 Na1 3.582(13) 2_565
W8 Na8 3.600(13) 2_565
W10 Na8 3.527(16) 2_565
W11 Na8 3.483(16) 2_565

loop_
_platon_squeeze_void_nr
_platon_squeeze_void_average_x
_platon_squeeze_void_average_y
_platon_squeeze_void_average_z
_platon_squeeze_void_volume
_platon_squeeze_void_count_electrons
1 -0.005 0.005 -0.004 1902.9 478.7
2 0.089 0.564 0.993 10.9 1.7
3 0.198 0.902 0.661 13.1 6.1
4 0.801 0.098 0.339 13.1 3.5
5 0.910 0.436 0.007 10.8 2.1
